data_4100632
loop_
_publ_author_name
'Andrea C. Sudik'
'Andrew R. Millward'
'Nathan W. Ockwig'
'Adrien P. Cote'
'Jaheon Kim'
'Omar M. Yaghi'

_publ_section_title
;
Design, Synthesis, Structure, and Gas (N2, Ar, CO2, CH4 and H2)
Sorption Properties of Porous Metal-Organic Tetrahedral and
Heterocuboidal Polyhedra
;
_journal_name_full 'Journal of the American Chemical Society'
_journal_paper_doi 10.1021/ja042802q
_journal_year 2005
_chemical_formula_moiety 'C212.50 H100 Fe12 N36.50 O90 S12'
_chemical_formula_sum 'C212.5 H100 Fe12 N36.5 O90 S12'
_chemical_formula_weight 5659.21
_chemical_name_common IRMOP-51t
_space_group_crystal_system triclinic
_space_group_IT_number 2
_space_group_name_Hall '-P 1'
_space_group_name_H-M_alt 'P -1'
_cell_angle_alpha 75.1380(10)
_cell_angle_beta 88.5680(10)
_cell_angle_gamma 63.7830(10)
_cell_formula_units_Z 2
_cell_length_a 25.8626(9)
_cell_length_b 26.8359(9)
_cell_length_c 28.1926(10)
_cell_measurement_temperature 258(2)
_cell_volume 16878.6(10)
_diffrn_ambient_temperature 258(2)
_exptl_crystal_density_diffrn 1.114
_cod_depositor_comments
;
 Updating space group information.

 Antanas Vaitkus,
 2018-06-07

The following automatic conversions were performed:
'_symmetry_cell_setting' value 'Triclinic' changed to 'triclinic'
according to '/home/saulius/struct/CIF-dictionaries/cif_core.dic'
dictionary named 'cif_core.dic' version 2.4.1 from 2010-06-29.

Automatic conversion script
Id: cif_fix_enum 1527 2010-12-29 10:47:43Z saulius 
;
_cod_original_formula_sum 'C212.50 H100 Fe12 N36.50 O90 S12'
_cod_database_code 4100632

loop_
_space_group_symop_id
_space_group_symop_operation_xyz
1 x,y,z
2 -x,-y,-z

loop_
_atom_site_label
_atom_site_type_symbol
_atom_site_fract_x
_atom_site_fract_y
_atom_site_fract_z
_atom_site_U_iso_or_equiv
_atom_site_adp_type
_atom_site_occupancy
_atom_site_symmetry_multiplicity
_atom_site_calc_flag
_atom_site_refinement_flags
_atom_site_disorder_assembly
_atom_site_disorder_group
Fe1 Fe 0.62609(5) 0.78334(5) 0.12393(4) 0.0299(3) Uani 1 1 d . . .
Fe2 Fe 0.54714(5) 0.79537(5) 0.21976(4) 0.0287(3) Uani 1 1 d . . .
Fe3 Fe 0.67566(5) 0.79425(5) 0.22735(4) 0.0321(3) Uani 1 1 d . . .
Fe4 Fe 0.76841(6) 0.30131(6) 0.69173(5) 0.0444(4) Uani 1 1 d . . .
Fe5 Fe 1.20692(5) 0.25921(6) 0.15768(5) 0.0403(3) Uani 1 1 d . . .
Fe6 Fe 0.65191(6) 0.21153(6) 0.13950(5) 0.0437(4) Uani 1 1 d . . .
Fe7 Fe 0.57000(6) 0.21720(6) 0.23234(5) 0.0407(3) Uani 1 1 d . . .
Fe8 Fe 1.25655(6) 0.15343(6) 0.26255(5) 0.0450(4) Uani 1 1 d . . .
Fe9 Fe 0.89081(6) 0.31476(6) 0.69067(5) 0.0439(4) Uani 1 1 d . . .
Fe10 Fe 1.24686(6) 0.28238(6) 0.25802(5) 0.0458(4) Uani 1 1 d . . .
Fe11 Fe 0.89503(6) 0.18885(6) 0.69211(5) 0.0452(4) Uani 1 1 d . . .
Fe12 Fe 0.69802(6) 0.10242(6) 0.24156(5) 0.0416(3) Uani 1 1 d . . .
O1 O 0.8515(2) 0.2682(3) 0.6921(2) 0.0401(15) Uani 1 1 d . . .
O2 O 0.6161(2) 0.7924(2) 0.19001(19) 0.0284(13) Uani 1 1 d . . .
O3 O 1.2380(2) 0.2314(3) 0.2256(2) 0.0412(15) Uani 1 1 d . . .
O4 O 0.6398(2) 0.1766(2) 0.2046(2) 0.0368(15) Uani 1 1 d . . .
S1 S 0.99733(13) 0.19544(13) 0.74874(12) 0.0678(9) Uani 1 1 d . . .
O5 O 0.9615(3) 0.1672(3) 0.7396(2) 0.061(2) Uani 1 1 d . . .
O6 O 0.9571(3) 0.2574(3) 0.7411(2) 0.0585(19) Uani 1 1 d . . .
O7 O 1.0223(5) 0.1708(4) 0.7996(4) 0.129(4) Uani 1 1 d . . .
O8 O 1.0394(3) 0.1900(4) 0.7129(4) 0.093(3) Uani 1 1 d . . .
S2 S 0.78899(14) 0.37957(15) 0.75207(12) 0.0691(9) Uani 1 1 d . . .
O9 O 0.7619(3) 0.3442(3) 0.7411(3) 0.067(2) Uani 1 1 d . . .
O10 O 0.8513(3) 0.3517(3) 0.7428(2) 0.063(2) Uani 1 1 d . . .
O11 O 0.7600(4) 0.4360(4) 0.7206(4) 0.102(3) Uani 1 1 d . . .
O12 O 0.7862(4) 0.3788(5) 0.8023(3) 0.122(4) Uani 1 1 d . . .
S3 S 0.79702(14) 0.17220(14) 0.75598(12) 0.0686(9) Uani 1 1 d . . .
O13 O 0.8586(3) 0.1562(3) 0.7448(2) 0.0552(18) Uani 1 1 d . . .
O14 O 0.7658(3) 0.2363(3) 0.7436(2) 0.065(2) Uani 1 1 d . . .
O15 O 0.7708(4) 0.1521(4) 0.7249(4) 0.103(3) Uani 1 1 d . . .
O16 O 0.7947(5) 0.1499(4) 0.8068(4) 0.123(4) Uani 1 1 d . . .
S4 S 0.56700(10) 0.88061(10) 0.27198(9) 0.0406(6) Uani 1 1 d . . .
O17 O 0.5310(2) 0.8649(2) 0.2433(2) 0.0379(15) Uani 1 1 d . . .
O18 O 0.6259(3) 0.8596(3) 0.2540(2) 0.0499(17) Uani 1 1 d . . .
O19 O 0.5417(3) 0.9432(3) 0.2602(3) 0.070(2) Uani 1 1 d . . .
O20 O 0.5725(4) 0.8523(4) 0.3229(3) 0.072(2) Uani 1 1 d . . .
S5 S 0.69880(11) 0.85501(11) 0.12092(9) 0.0416(6) Uani 1 1 d . . .
O21 O 0.6538(3) 0.8435(2) 0.0999(2) 0.0389(15) Uani 1 1 d . . .
O22 O 0.6905(3) 0.8496(3) 0.1748(2) 0.0443(16) Uani 1 1 d . . .
O23 O 0.7558(3) 0.8129(3) 0.1156(3) 0.064(2) Uani 1 1 d . . .
O24 O 0.6874(3) 0.9148(3) 0.0968(3) 0.060(2) Uani 1 1 d . . .
S6 S 0.48764(10) 0.85033(10) 0.10801(8) 0.0366(5) Uani 1 1 d . . .
O25 O 0.5469(2) 0.8394(2) 0.0927(2) 0.0379(15) Uani 1 1 d . . .
O26 O 0.4905(2) 0.8498(2) 0.16159(19) 0.0341(14) Uani 1 1 d . . .
O27 O 0.4748(3) 0.8043(3) 0.1041(2) 0.0571(19) Uani 1 1 d . . .
O28 O 0.4462(3) 0.9063(3) 0.0802(2) 0.0545(18) Uani 1 1 d . . .
S7 S 1.27119(14) 0.33860(15) 0.15021(12) 0.0662(8) Uani 1 1 d . . .
O29 O 1.2545(3) 0.2990(3) 0.1328(2) 0.0541(18) Uani 1 1 d . . .
O30 O 1.2840(3) 0.3155(3) 0.2050(3) 0.060(2) Uani 1 1 d . . .
O31 O 1.2237(4) 0.3965(4) 0.1374(3) 0.095(3) Uani 1 1 d . . .
O32 O 1.3214(4) 0.3375(4) 0.1284(3) 0.098(3) Uani 1 1 d . . .
S8 S 1.35611(13) 0.16531(15) 0.31746(13) 0.0736(9) Uani 1 1 d . . .
O33 O 1.3237(3) 0.2273(3) 0.2945(3) 0.073(2) Uani 1 1 d . . .
O34 O 1.3339(3) 0.1352(3) 0.2916(3) 0.071(2) Uani 1 1 d . . .
O35 O 1.3454(4) 0.1552(4) 0.3650(4) 0.101(3) Uani 1 1 d . . .
O36 O 1.4179(3) 0.1458(4) 0.3104(4) 0.100(3) Uani 1 1 d . . .
S9 S 1.28306(12) 0.12827(12) 0.15641(11) 0.0570(7) Uani 1 1 d . . .
O39 O 1.2941(3) 0.1150(3) 0.2115(3) 0.061(2) Uani 1 1 d . . .
O40 O 1.2620(3) 0.1919(3) 0.1364(2) 0.0544(18) Uani 1 1 d . . .
O41 O 1.3370(4) 0.0976(3) 0.1376(3) 0.085(3) Uani 1 1 d . . .
O42 O 1.2378(4) 0.1141(4) 0.1455(4) 0.092(3) Uani 1 1 d . . .
S10 S 0.72264(13) 0.07992(12) 0.13445(11) 0.0586(8) Uani 1 1 d . . .
O43 O 0.7124(3) 0.0637(3) 0.1874(3) 0.0523(18) Uani 1 1 d . . .
O44 O 0.6808(3) 0.1425(3) 0.1131(2) 0.0582(19) Uani 1 1 d . . .
O45 O 0.7804(3) 0.0721(4) 0.1315(3) 0.088(3) Uani 1 1 d . . .
O46 O 0.7068(4) 0.0469(4) 0.1093(3) 0.085(3) Uani 1 1 d . . .
S11 S 0.58774(11) 0.08831(11) 0.28668(11) 0.0518(7) Uani 1 1 d . . .
O47 O 0.6458(3) 0.0671(3) 0.2658(3) 0.0507(17) Uani 1 1 d . . .
O48 O 0.5527(3) 0.1504(3) 0.2577(3) 0.062(2) Uani 1 1 d . . .
O49 O 0.5944(4) 0.0840(4) 0.3380(3) 0.080(2) Uani 1 1 d . . .
O50 O 0.5589(3) 0.0562(3) 0.2757(3) 0.072(2) Uani 1 1 d . . .
S12 S 0.52022(16) 0.2340(3) 0.12530(15) 0.125(2) Uani 1 1 d . . .
O51 O 0.5746(3) 0.2347(3) 0.1066(2) 0.064(2) Uani 1 1 d . . .
O52 O 0.5143(3) 0.2437(3) 0.1734(3) 0.061(2) Uani 1 1 d . . .
O53 O 0.5309(7) 0.1671(6) 0.1360(6) 0.187(7) Uani 1 1 d . . .
O54 O 0.4727(4) 0.2672(5) 0.0920(3) 0.114(4) Uani 1 1 d . . .
O55 O 0.7546(3) 0.2689(4) 0.6384(3) 0.066(2) Uani 1 1 d . . .
O56 O 0.8397(3) 0.1933(3) 0.6399(2) 0.059(2) Uani 1 1 d . . .
O57 O 0.6116(3) 0.2027(3) 0.2975(3) 0.0574(19) Uani 1 1 d . . .
O58 O 0.6968(3) 0.1253(3) 0.3049(2) 0.0536(18) Uani 1 1 d . . .
C1 C 0.6594(5) 0.1652(5) 0.3209(4) 0.052(3) Uani 1 1 d . . .
C2 C 0.6741(5) 0.1685(5) 0.3699(5) 0.073(4) Uani 1 1 d . . .
C3 C 0.7306(9) 0.1355(9) 0.3914(8) 0.045(5) Uiso 0.50 1 d P . .
C3' C 0.7133(11) 0.1215(11) 0.4068(9) 0.061(6) Uiso 0.50 1 d P . .
C4 C 0.7468(11) 0.1419(11) 0.4351(9) 0.066(7) Uiso 0.50 1 d P . .
C4' C 0.7284(14) 0.1285(14) 0.4506(12) 0.093(10) Uiso 0.50 1 d P . .
C5 C 0.7115(13) 0.1892(13) 0.4519(11) 0.076(9) Uiso 0.50 1 d P . .
C5' C 0.6991(10) 0.1749(10) 0.4664(9) 0.050(6) Uiso 0.50 1 d P . .
C6 C 0.6571(11) 0.2276(11) 0.4266(9) 0.054(6) Uiso 0.50 1 d P . .
C6' C 0.6499(14) 0.2088(15) 0.4408(12) 0.089(10) Uiso 0.50 1 d P . .
C7 C 0.6388(6) 0.2145(7) 0.3860(5) 0.099(5) Uani 1 1 d . . .
C8 C 0.7886(5) 0.2247(5) 0.6238(4) 0.061(3) Uani 1 1 d . . .
C9 C 0.7627(5) 0.2120(6) 0.5848(5) 0.085(4) Uani 1 1 d . . .
C10 C 0.7141(12) 0.2558(12) 0.5540(10) 0.078(8) Uiso 0.50 1 d P . .
C10' C 0.7036(10) 0.2311(10) 0.5744(8) 0.057(6) Uiso 0.50 1 d P . .
C11 C 0.6972(13) 0.2454(13) 0.5113(11) 0.092(9) Uiso 0.50 1 d P . .
C11' C 0.6840(10) 0.2204(11) 0.5349(9) 0.066(6) Uiso 0.50 1 d P . .
C12 C 0.7264(10) 0.1955(10) 0.4989(8) 0.049(6) Uiso 0.50 1 d P . .
C12' C 0.7189(13) 0.1777(13) 0.5147(11) 0.072(8) Uiso 0.50 1 d P . .
C13 C 0.7821(17) 0.1606(17) 0.5191(14) 0.118(12) Uiso 0.50 1 d P . .
C13' C 0.7658(12) 0.1447(11) 0.5385(10) 0.068(7) Uiso 0.50 1 d P . .
C14 C 0.8014(12) 0.1673(12) 0.5676(10) 0.073(7) Uiso 0.50 1 d P . .
C14' C 0.7802(15) 0.1546(14) 0.5809(12) 0.100(10) Uiso 0.50 1 d P . .
O59 O 0.7528(3) 0.3719(3) 0.6354(3) 0.0587(19) Uani 1 1 d . . .
O60 O 0.8349(3) 0.3825(3) 0.6366(2) 0.0544(18) Uani 1 1 d . . .
O61 O 0.5870(3) 0.7415(3) 0.2868(2) 0.0430(16) Uani 1 1 d . . .
O62 O 0.6746(3) 0.7376(3) 0.2900(2) 0.0461(16) Uani 1 1 d . . .
C15 C 0.6366(4) 0.7236(4) 0.3075(3) 0.039(2) Uani 1 1 d . . .
C16 C 0.6534(4) 0.6792(4) 0.3562(4) 0.050(3) Uani 1 1 d . . .
C17 C 0.7059(6) 0.6594(7) 0.3813(5) 0.130(7) Uani 1 1 d . . .
H17A H 0.7295 0.6767 0.3690 0.156 Uiso 1 1 calc R . .
C18 C 0.7256(6) 0.6151(7) 0.4238(5) 0.119(7) Uani 1 1 d . . .
H18A H 0.7640 0.5992 0.4369 0.143 Uiso 1 1 calc R . .
C19 C 0.6898(5) 0.5938(5) 0.4475(4) 0.065(3) Uani 1 1 d . . .
C20 C 0.6368(6) 0.6144(6) 0.4213(5) 0.104(5) Uani 1 1 d . . .
H20A H 0.6116 0.5995 0.4345 0.125 Uiso 1 1 calc R . .
C21 C 0.6195(5) 0.6552(6) 0.3773(5) 0.089(5) Uani 1 1 d . . .
H21A H 0.5834 0.6669 0.3612 0.107 Uiso 1 1 calc R . .
C22 C 0.7833(5) 0.3979(4) 0.6195(4) 0.049(3) Uani 1 1 d . . .
C23 C 0.7567(4) 0.4496(5) 0.5770(3) 0.053(3) Uani 1 1 d . . .
C24 C 0.7064(6) 0.4648(6) 0.5520(5) 0.108(6) Uani 1 1 d . . .
H24A H 0.6856 0.4441 0.5635 0.129 Uiso 1 1 calc R . .
C25 C 0.6841(6) 0.5107(7) 0.5093(5) 0.115(6) Uani 1 1 d . . .
H25A H 0.6509 0.5175 0.4913 0.138 Uiso 1 1 calc R . .
C26 C 0.7101(5) 0.5461(5) 0.4932(4) 0.065(3) Uani 1 1 d . . .
C27 C 0.7602(5) 0.5330(5) 0.5225(4) 0.078(4) Uani 1 1 d . . .
H27A H 0.7781 0.5571 0.5144 0.094 Uiso 1 1 calc R . .
C28 C 0.7837(6) 0.4844(5) 0.5640(4) 0.079(4) Uani 1 1 d . . .
H28A H 0.8174 0.4760 0.5823 0.094 Uiso 1 1 calc R . .
O63 O 0.9393(3) 0.2895(3) 0.6352(2) 0.061(2) Uani 1 1 d . . .
O64 O 0.9406(3) 0.2058(3) 0.6354(3) 0.061(2) Uani 1 1 d . . .
O65 O 1.2197(3) 0.1722(3) 0.3234(3) 0.060(2) Uani 1 1 d . . .
O66 O 1.2078(3) 0.2617(3) 0.3180(3) 0.061(2) Uani 1 1 d . . .
C29 C 1.2035(5) 0.2161(7) 0.3392(4) 0.067(4) Uani 1 1 d . . .
C30 C 1.1733(5) 0.2168(6) 0.3854(4) 0.067(3) Uani 1 1 d . . .
C31 C 1.1656(8) 0.1716(7) 0.4103(6) 0.127(7) Uani 1 1 d . . .
H31A H 1.1804 0.1390 0.3987 0.153 Uiso 1 1 calc R . .
C32 C 1.1370(8) 0.1700(8) 0.4527(7) 0.142(8) Uani 1 1 d . . .
H32A H 1.1345 0.1367 0.4697 0.170 Uiso 1 1 calc R . .
C33 C 1.1126(6) 0.2188(6) 0.4689(5) 0.081(4) Uani 1 1 d . . .
C34 C 1.1213(7) 0.2657(8) 0.4439(6) 0.115(6) Uani 1 1 d . . .
H34A H 1.1077 0.2983 0.4554 0.138 Uiso 1 1 calc R . .
C35 C 1.1505(7) 0.2643(7) 0.4015(5) 0.111(6) Uani 1 1 d . . .
H35A H 1.1542 0.2968 0.3842 0.133 Uiso 1 1 calc R . .
C36 C 0.9564(4) 0.2438(4) 0.6213(3) 0.050(3) Uani 1 1 d . . .
C37 C 0.9995(5) 0.2363(5) 0.5847(4) 0.060(3) Uani 1 1 d . . .
C38 C 1.0157(7) 0.1919(6) 0.5630(6) 0.103(5) Uani 1 1 d . . .
H38A H 1.0014 0.1650 0.5735 0.123 Uiso 1 1 calc R . .
C39 C 1.0525(7) 0.1859(7) 0.5261(5) 0.110(6) Uani 1 1 d . . .
H39A H 1.0609 0.1563 0.5112 0.131 Uiso 1 1 calc R . .
C40 C 1.0767(6) 0.2230(6) 0.5111(5) 0.077(4) Uani 1 1 d . . .
C41 C 1.0637(7) 0.2652(7) 0.5353(6) 0.118(6) Uani 1 1 d . . .
H41A H 1.0816 0.2893 0.5279 0.142 Uiso 1 1 calc R . .
C42 C 1.0249(7) 0.2724(7) 0.5701(5) 0.097(5) Uani 1 1 d . . .
H42A H 1.0155 0.3027 0.5842 0.116 Uiso 1 1 calc R . .
O67 O 0.7336(3) 0.1954(3) 0.1585(3) 0.063(2) Uani 1 1 d . . .
O68 O 0.7649(3) 0.1216(3) 0.2265(3) 0.0551(19) Uani 1 1 d . . .
O69 O 1.1804(3) 0.1582(3) 0.2417(3) 0.0563(19) Uani 1 1 d . . .
O70 O 1.1486(3) 0.2267(3) 0.1707(3) 0.0565(19) Uani 1 1 d . . .
C43 C 0.7720(5) 0.1575(5) 0.1931(5) 0.054(3) Uani 1 1 d . . .
C44 C 0.8281(5) 0.1594(5) 0.1927(5) 0.071(3) Uani 1 1 d . . .
C45 C 0.8731(6) 0.1205(7) 0.2262(6) 0.140(8) Uani 1 1 d . . .
H45A H 0.8703 0.0901 0.2488 0.168 Uiso 1 1 calc R . .
C46 C 0.9243(6) 0.1263(8) 0.2266(7) 0.156(9) Uani 1 1 d . . .
H46A H 0.9534 0.1009 0.2519 0.188 Uiso 1 1 calc R . .
C47 C 0.9345(6) 0.1655(6) 0.1934(5) 0.089(4) Uani 1 1 d . . .
C48 C 0.8897(7) 0.2033(8) 0.1595(6) 0.145(8) Uani 1 1 d . . .
H48A H 0.8923 0.2344 0.1376 0.174 Uiso 1 1 calc R . .
C49 C 0.8385(6) 0.1966(7) 0.1564(6) 0.134(8) Uani 1 1 d . . .
H49A H 0.8116 0.2182 0.1288 0.161 Uiso 1 1 calc R . .
C50 C 1.1449(4) 0.1893(5) 0.2046(5) 0.051(3) Uani 1 1 d . . .
C51 C 1.0903(4) 0.1815(6) 0.2002(4) 0.064(3) Uani 1 1 d . . .
C52 C 1.0817(6) 0.1428(7) 0.2345(6) 0.112(6) Uani 1 1 d . . .
H52A H 1.1094 0.1197 0.2613 0.135 Uiso 1 1 calc R . .
C53 C 1.0316(7) 0.1360(7) 0.2311(6) 0.129(7) Uani 1 1 d . . .
H53A H 1.0278 0.1070 0.2551 0.154 Uiso 1 1 calc R . .
C54 C 0.9892(5) 0.1691(6) 0.1950(5) 0.090(5) Uani 1 1 d . . .
C55 C 0.9993(6) 0.2081(9) 0.1608(6) 0.144(8) Uani 1 1 d . . .
H55A H 0.9713 0.2325 0.1344 0.173 Uiso 1 1 calc R . .
C56 C 1.0501(6) 0.2131(8) 0.1636(6) 0.123(6) Uani 1 1 d . . .
H56A H 1.0557 0.2399 0.1385 0.148 Uiso 1 1 calc R . .
O71 O 0.7406(3) 0.7267(3) 0.2109(2) 0.0470(17) Uani 1 1 d . . .
O72 O 0.7088(3) 0.7198(3) 0.1410(2) 0.0431(16) Uani 1 1 d . . .
O73 O 1.1678(3) 0.3487(3) 0.2313(3) 0.0567(19) Uani 1 1 d . . .
O74 O 1.1402(3) 0.3340(3) 0.1630(3) 0.0559(19) Uani 1 1 d . . .
C57 C 0.7473(4) 0.7057(4) 0.1751(4) 0.037(2) Uani 1 1 d . . .
C58 C 0.8055(4) 0.6568(4) 0.1744(4) 0.049(3) Uani 1 1 d . . .
C59 C 0.8163(5) 0.6295(5) 0.1395(4) 0.075(4) Uani 1 1 d . . .
H59A H 0.7878 0.6418 0.1138 0.090 Uiso 1 1 calc R . .
C60 C 0.8712(5) 0.5813(5) 0.1410(4) 0.087(4) Uani 1 1 d . . .
H60A H 0.8771 0.5609 0.1176 0.105 Uiso 1 1 calc R . .
C61 C 0.9149(4) 0.5650(5) 0.1761(4) 0.063(3) Uani 1 1 d . . .
C62 C 0.9032(5) 0.5948(7) 0.2106(6) 0.117(7) Uani 1 1 d . . .
H62A H 0.9322 0.5847 0.2352 0.140 Uiso 1 1 calc R . .
C63 C 0.8489(5) 0.6399(6) 0.2100(5) 0.108(6) Uani 1 1 d . . .
H63A H 0.8421 0.6590 0.2345 0.129 Uiso 1 1 calc R . .
C64 C 1.1333(4) 0.3619(4) 0.1940(4) 0.048(3) Uani 1 1 d . . .
C65 C 1.0776(4) 0.4159(4) 0.1877(4) 0.053(3) Uani 1 1 d . . .
C66 C 1.0364(6) 0.4328(6) 0.1515(6) 0.109(6) Uani 1 1 d . . .
H66A H 1.0437 0.4113 0.1288 0.131 Uiso 1 1 calc R . .
C67 C 0.9827(6) 0.4811(7) 0.1460(6) 0.134(8) Uani 1 1 d . . .
H67A H 0.9552 0.4915 0.1199 0.161 Uiso 1 1 calc R . .
C68 C 0.9707(5) 0.5136(5) 0.1799(5) 0.072(4) Uani 1 1 d . . .
C69 C 1.0132(6) 0.4967(7) 0.2159(6) 0.136(8) Uani 1 1 d . . .
H69A H 1.0067 0.5171 0.2394 0.163 Uiso 1 1 calc R . .
C70 C 1.0674(6) 0.4485(6) 0.2186(6) 0.128(7) Uani 1 1 d . . .
H70A H 1.0966 0.4393 0.2426 0.154 Uiso 1 1 calc R . .
O75 O 0.6037(3) 0.7181(2) 0.1386(2) 0.0408(15) Uani 1 1 d . . .
O76 O 0.5512(3) 0.7252(2) 0.2035(2) 0.0384(15) Uani 1 1 d . . .
O77 O 0.6268(3) 0.2902(3) 0.1500(3) 0.060(2) Uani 1 1 d . . .
O78 O 0.5732(3) 0.2934(3) 0.2136(3) 0.061(2) Uani 1 1 d . . .
C71 C 0.5969(5) 0.3144(4) 0.1813(4) 0.051(3) Uani 1 1 d . . .
C72 C 0.5910(5) 0.3727(5) 0.1792(4) 0.061(3) Uani 1 1 d . . .
C73 C 0.5524(7) 0.4062(5) 0.2047(5) 0.100(5) Uani 1 1 d . . .
H73A H 0.5296 0.3924 0.2245 0.120 Uiso 1 1 calc R . .
C74 C 0.5465(8) 0.4618(6) 0.2014(6) 0.121(7) Uani 1 1 d . . .
H74A H 0.5182 0.4855 0.2175 0.145 Uiso 1 1 calc R . .
C75 C 0.5826(6) 0.4813(5) 0.1745(5) 0.076(4) Uani 1 1 d . . .
C76 C 0.6184(7) 0.4479(6) 0.1493(6) 0.119(7) Uani 1 1 d . . .
H76A H 0.6407 0.4615 0.1288 0.142 Uiso 1 1 calc R . .
C77 C 0.6242(7) 0.3942(6) 0.1519(6) 0.110(6) Uani 1 1 d . . .
H77A H 0.6517 0.3717 0.1345 0.131 Uiso 1 1 calc R . .
C78 C 0.5762(4) 0.7015(4) 0.1701(4) 0.039(2) Uani 1 1 d . . .
C79 C 0.5756(5) 0.6457(4) 0.1716(4) 0.054(3) Uani 1 1 d . . .
C80 C 0.5547(5) 0.6179(4) 0.2098(4) 0.065(3) Uani 1 1 d . . .
H80A H 0.5392 0.6342 0.2354 0.078 Uiso 1 1 calc R . .
C81 C 0.5573(6) 0.5659(5) 0.2091(5) 0.083(4) Uani 1 1 d . . .
H81A H 0.5439 0.5474 0.2353 0.100 Uiso 1 1 calc R . .
C82 C 0.5781(6) 0.5398(5) 0.1729(5) 0.070(4) Uani 1 1 d . . .
C83 C 0.5942(7) 0.5696(6) 0.1334(6) 0.108(6) Uani 1 1 d . . .
H83A H 0.6059 0.5543 0.1066 0.129 Uiso 1 1 calc R . .
C84 C 0.5935(7) 0.6217(5) 0.1320(5) 0.096(5) Uani 1 1 d . . .
H84A H 0.6050 0.6408 0.1047 0.115 Uiso 1 1 calc R . .
N1 N 0.9430(4) 0.1000(4) 0.6848(3) 0.065(3) Uani 1 1 d . . .
C85 C 0.9160(6) 0.0683(6) 0.6828(5) 0.083(4) Uani 1 1 d . . .
H85A H 0.8770 0.0821 0.6878 0.099 Uiso 1 1 calc R . .
C86 C 0.9453(10) 0.0142(7) 0.6734(7) 0.125(6) Uani 1 1 d . . .
H86A H 0.9256 -0.0075 0.6729 0.150 Uiso 1 1 calc R . .
C87 C 0.9994(11) -0.0062(8) 0.6653(7) 0.136(9) Uani 1 1 d . . .
H87A H 1.0189 -0.0412 0.6576 0.163 Uiso 1 1 calc R . .
C88 C 1.0262(9) 0.0272(9) 0.6689(8) 0.139(7) Uani 1 1 d . . .
H88A H 1.0657 0.0132 0.6658 0.167 Uiso 1 1 calc R . .
C89 C 0.9968(7) 0.0794(6) 0.6766(5) 0.092(4) Uani 1 1 d . . .
H89A H 1.0160 0.1018 0.6760 0.110 Uiso 1 1 calc R . .
N2 N 0.9342(4) 0.3712(4) 0.6830(3) 0.061(2) Uani 1 1 d . . .
C90 C 0.9920(6) 0.3497(6) 0.6797(5) 0.080(4) Uani 1 1 d . . .
H90A H 1.0124 0.3105 0.6822 0.096 Uiso 1 1 calc R . .
C91 C 1.0231(7) 0.3814(7) 0.6730(6) 0.103(5) Uani 1 1 d . . .
H91A H 1.0628 0.3649 0.6703 0.124 Uiso 1 1 calc R . .
C92 C 0.9917(9) 0.4380(10) 0.6707(6) 0.118(6) Uani 1 1 d . . .
H92A H 1.0107 0.4610 0.6668 0.142 Uiso 1 1 calc R . .
C93 C 0.9280(9) 0.4652(7) 0.6742(6) 0.114(6) Uani 1 1 d . . .
H93A H 0.9065 0.5042 0.6720 0.137 Uiso 1 1 calc R . .
C94 C 0.9035(6) 0.4275(5) 0.6811(4) 0.071(3) Uani 1 1 d . . .
H94A H 0.8641 0.4417 0.6845 0.086 Uiso 1 1 calc R . .
N3 N 0.6721(4) 0.3410(4) 0.6890(3) 0.061(2) Uani 1 1 d . . .
C95 C 0.6433(6) 0.3961(8) 0.6892(6) 0.105(5) Uani 1 1 d . . .
H95A H 0.6632 0.4176 0.6898 0.125 Uiso 1 1 calc R . .
C96 C 0.5823(7) 0.4217(8) 0.6885(7) 0.127(6) Uani 1 1 d . . .
H96A H 0.5613 0.4604 0.6875 0.152 Uiso 1 1 calc R . .
C97 C 0.5548(7) 0.3876(9) 0.6893(8) 0.132(7) Uani 1 1 d . . .
H97A H 0.5150 0.4024 0.6913 0.159 Uiso 1 1 calc R . .
C98 C 0.5845(6) 0.3353(7) 0.6873(8) 0.155(8) Uani 1 1 d . . .
H98A H 0.5659 0.3132 0.6844 0.186 Uiso 1 1 calc R . .
C99 C 0.6454(6) 0.3115(6) 0.6893(5) 0.095(5) Uani 1 1 d . . .
H99A H 0.6666 0.2725 0.6910 0.114 Uiso 1 1 calc R . .
N4 N 1.2731(5) 0.0641(4) 0.3059(4) 0.077(3) Uani 1 1 d . . .
C100 C 1.2998(8) 0.0426(7) 0.3508(6) 0.125(6) Uani 1 1 d . . .
H10A H 1.3148 0.0612 0.3658 0.150 Uiso 1 1 calc R . .
C101 C 1.3031(13) -0.0180(11) 0.3759(10) 0.201(13) Uani 1 1 d . . .
H10B H 1.3148 -0.0330 0.4095 0.241 Uiso 1 1 calc R . .
C102 C 1.2917(16) -0.0478(11) 0.3550(12) 0.201(15) Uani 1 1 d . . .
H10C H 1.2999 -0.0857 0.3711 0.241 Uiso 1 1 calc R . .
C103 C 1.2680(10) -0.0243(8) 0.3102(8) 0.145(8) Uani 1 1 d . . .
H10D H 1.2566 -0.0449 0.2944 0.174 Uiso 1 1 calc R . .
C104 C 1.2589(7) 0.0320(6) 0.2844(7) 0.105(5) Uani 1 1 d . . .
H10E H 1.2426 0.0472 0.2517 0.127 Uiso 1 1 calc R . .
N5 N 1.2474(4) 0.3456(4) 0.2950(4) 0.061(2) Uani 1 1 d . . .
C105 C 1.2364(5) 0.3990(6) 0.2682(5) 0.073(4) Uani 1 1 d . . .
H10F H 1.2300 0.4072 0.2342 0.088 Uiso 1 1 calc R . .
C106 C 1.2337(7) 0.4418(7) 0.2864(7) 0.111(6) Uani 1 1 d . . .
H10G H 1.2250 0.4782 0.2658 0.134 Uiso 1 1 calc R . .
C107 C 1.2442(8) 0.4299(9) 0.3358(10) 0.126(8) Uani 1 1 d . . .
H10H H 1.2429 0.4584 0.3495 0.151 Uiso 1 1 calc R . .
C108 C 1.2566(7) 0.3765(9) 0.3657(6) 0.110(6) Uani 1 1 d . . .
H10I H 1.2639 0.3678 0.3997 0.132 Uiso 1 1 calc R . .
C109 C 1.2579(6) 0.3340(6) 0.3425(5) 0.083(4) Uani 1 1 d . . .
H10J H 1.2664 0.2971 0.3621 0.100 Uiso 1 1 calc R . .
N6 N 1.1669(4) 0.2904(4) 0.0810(3) 0.053(2) Uani 1 1 d . . .
C110 C 1.1565(5) 0.2565(6) 0.0612(4) 0.067(3) Uani 1 1 d . . .
H11A H 1.1661 0.2190 0.0799 0.080 Uiso 1 1 calc R . .
C111 C 1.1316(7) 0.2748(8) 0.0132(6) 0.111(5) Uani 1 1 d . . .
H11B H 1.1215 0.2510 0.0008 0.133 Uiso 1 1 calc R . .
C112 C 1.1214(8) 0.3302(9) -0.0171(6) 0.127(7) Uani 1 1 d . . .
H11C H 1.1064 0.3429 -0.0499 0.153 Uiso 1 1 calc R . .
C113 C 1.1339(8) 0.3622(8) 0.0029(6) 0.133(7) Uani 1 1 d . . .
H11D H 1.1288 0.3983 -0.0162 0.160 Uiso 1 1 calc R . .
C114 C 1.1558(6) 0.3432(6) 0.0543(4) 0.084(4) Uani 1 1 d . . .
H11E H 1.1622 0.3679 0.0686 0.101 Uiso 1 1 calc R . .
N7 N 0.7669(4) 0.0190(4) 0.2838(4) 0.059(2) Uani 1 1 d . . .
C115 C 0.8130(5) -0.0107(5) 0.2636(6) 0.080(4) Uani 1 1 d . . .
H11F H 0.8172 0.0057 0.2313 0.096 Uiso 1 1 calc R . .
C116 C 0.8549(7) -0.0646(8) 0.2879(8) 0.114(6) Uani 1 1 d . . .
H11G H 0.8859 -0.0842 0.2715 0.137 Uiso 1 1 calc R . .
C117 C 0.8523(7) -0.0887(7) 0.3331(9) 0.117(7) Uani 1 1 d . . .
H11H H 0.8817 -0.1248 0.3492 0.140 Uiso 1 1 calc R . .
C118 C 0.8057(8) -0.0607(7) 0.3577(6) 0.116(6) Uani 1 1 d . . .
H11I H 0.8028 -0.0770 0.3904 0.139 Uiso 1 1 calc R . .
C119 C 0.7614(6) -0.0040(6) 0.3292(6) 0.094(5) Uani 1 1 d . . .
H11J H 0.7287 0.0159 0.3437 0.113 Uiso 1 1 calc R . .
N8 N 0.4942(3) 0.2631(4) 0.2638(3) 0.054(2) Uiso 1 1 d G . .
C120 C 0.4808(4) 0.2357(4) 0.3081(3) 0.123(6) Uiso 1 1 d G . .
H120 H 0.5055 0.1970 0.3229 0.147 Uiso 1 1 calc R . .
C121 C 0.4327(6) 0.2632(7) 0.3308(4) 0.143(7) Uiso 1 1 d G . .
H121 H 0.4241 0.2481 0.3617 0.172 Uiso 1 1 calc R . .
C122 C 0.3920(4) 0.3299(6) 0.2921(6) 0.199(10) Uiso 1 1 d G . .
H122 H 0.3578 0.3546 0.3020 0.239 Uiso 1 1 calc R . .
C123 C 0.4055(5) 0.3453(4) 0.2537(6) 0.46(3) Uiso 1 1 d G . .
H123 H 0.3780 0.3796 0.2328 0.554 Uiso 1 1 calc R . .
C124 C 0.4631(6) 0.3157(4) 0.2341(4) 0.39(3) Uiso 1 1 d G . .
H124 H 0.4749 0.3320 0.2053 0.469 Uiso 1 1 calc R . .
N9 N 0.6678(5) 0.2539(5) 0.0659(4) 0.068(3) Uani 1 1 d . . .
C125 C 0.6299(7) 0.3051(7) 0.0388(5) 0.096(5) Uani 1 1 d . . .
H12A H 0.5955 0.3240 0.0519 0.116 Uiso 1 1 calc R . .
C126 C 0.6372(10) 0.3324(10) -0.0067(7) 0.148(8) Uani 1 1 d . . .
H12B H 0.6107 0.3698 -0.0233 0.177 Uiso 1 1 calc R . .
C127 C 0.6863(13) 0.3013(12) -0.0266(8) 0.183(11) Uani 1 1 d . . .
H12C H 0.6914 0.3167 -0.0589 0.220 Uiso 1 1 calc R . .
C128 C 0.7275(9) 0.2489(11) -0.0005(8) 0.149(8) Uani 1 1 d . . .
H12D H 0.7614 0.2283 -0.0135 0.179 Uiso 1 1 calc R . .
C129 C 0.7159(7) 0.2276(7) 0.0470(6) 0.105(5) Uani 1 1 d . . .
H12E H 0.7442 0.1927 0.0665 0.127 Uiso 1 1 calc R . .
N10 N 0.6414(3) 0.7682(3) 0.0507(3) 0.0382(18) Uani 1 1 d . . .
C130 C 0.6881(4) 0.7688(4) 0.0296(3) 0.051(3) Uani 1 1 d . . .
H13A H 0.7145 0.7743 0.0469 0.062 Uiso 1 1 calc R . .
C131 C 0.6984(5) 0.7616(6) -0.0169(4) 0.078(4) Uani 1 1 d . . .
H13B H 0.7312 0.7620 -0.0308 0.094 Uiso 1 1 calc R . .
C132 C 0.6595(6) 0.7537(6) -0.0425(5) 0.086(4) Uani 1 1 d . . .
H13C H 0.6661 0.7480 -0.0738 0.103 Uiso 1 1 calc R . .
C133 C 0.6111(5) 0.7543(5) -0.0217(4) 0.067(3) Uani 1 1 d . . .
H13D H 0.5836 0.7499 -0.0387 0.081 Uiso 1 1 calc R . .
C134 C 0.6038(4) 0.7616(4) 0.0255(4) 0.052(3) Uani 1 1 d . . .
H13E H 0.5710 0.7618 0.0399 0.062 Uiso 1 1 calc R . .
N11 N 0.7488(3) 0.7911(4) 0.2712(3) 0.048(2) Uani 1 1 d . . .
C135 C 0.7455(6) 0.7942(6) 0.3160(4) 0.079(4) Uani 1 1 d . . .
H13F H 0.7111 0.8005 0.3302 0.094 Uiso 1 1 calc R . .
C136 C 0.7939(8) 0.7882(8) 0.3444(6) 0.121(6) Uani 1 1 d . . .
H13G H 0.7926 0.7864 0.3778 0.146 Uiso 1 1 calc R . .
C137 C 0.8430(6) 0.7851(7) 0.3216(8) 0.118(6) Uani 1 1 d . . .
H13H H 0.8745 0.7830 0.3388 0.142 Uiso 1 1 calc R . .
C138 C 0.8439(6) 0.7852(6) 0.2745(6) 0.085(4) Uani 1 1 d . . .
H13I H 0.8753 0.7848 0.2574 0.103 Uiso 1 1 calc R . .
C139 C 0.7973(4) 0.7859(5) 0.2516(5) 0.065(3) Uani 1 1 d . . .
H13J H 0.8001 0.7824 0.2196 0.078 Uiso 1 1 calc R . .
N12 N 0.4675(3) 0.8010(3) 0.2538(3) 0.0429(19) Uani 1 1 d . . .
C140 C 0.4243(4) 0.8009(4) 0.2288(4) 0.052(3) Uani 1 1 d . . .
H14A H 0.4300 0.7936 0.1981 0.062 Uiso 1 1 calc R . .
C141 C 0.3707(5) 0.8115(6) 0.2471(5) 0.077(4) Uani 1 1 d . . .
H14B H 0.3416 0.8113 0.2286 0.093 Uiso 1 1 calc R . .
C142 C 0.3614(6) 0.8222(6) 0.2928(5) 0.084(4) Uani 1 1 d . . .
H14C H 0.3256 0.8308 0.3050 0.101 Uiso 1 1 calc R . .
C143 C 0.4069(6) 0.8198(6) 0.3197(5) 0.081(4) Uani 1 1 d . . .
H14D H 0.4027 0.8250 0.3511 0.097 Uiso 1 1 calc R . .
C144 C 0.4589(4) 0.8093(5) 0.2990(4) 0.056(3) Uani 1 1 d . . .
H14E H 0.4891 0.8080 0.3173 0.067 Uiso 1 1 calc R . .
N13A N 0.4409(2) 0.0703(3) 0.0777(3) 0.103(4) Uiso 1 1 d G . .
C14A C 0.4651(3) 0.0177(3) 0.1138(2) 0.044(2) Uiso 1 1 d G . .
C15A C 0.5172(3) -0.0266(2) 0.1079(2) 0.061(3) Uiso 1 1 d G . .
C17A C 0.5450(2) -0.0185(3) 0.0659(3) 0.061(3) Uiso 1 1 d G . .
C18A C 0.5207(3) 0.0341(3) 0.0298(2) 0.065(3) Uiso 1 1 d G . .
C19A C 0.4687(3) 0.0785(2) 0.0357(2) 0.070(3) Uiso 1 1 d G . .
N14 N 0.6681(8) 0.2892(10) 0.8260(8) 0.157(12) Uiso 0.50 1 d PG . .
C150 C 0.6325(11) 0.2642(7) 0.8455(9) 0.161(15) Uiso 0.50 1 d PG . .
C151 C 0.5837(9) 0.2948(10) 0.8670(8) 0.099(9) Uiso 0.50 1 d PG . .
C152 C 0.5706(8) 0.3503(10) 0.8690(8) 0.118(11) Uiso 0.50 1 d PG . .
C153 C 0.6063(11) 0.3752(7) 0.8495(9) 0.131(12) Uiso 0.50 1 d PG . .
C154 C 0.6550(9) 0.3447(11) 0.8280(8) 0.107(10) Uiso 0.50 1 d PG . .
N15 N 0.6963(8) 0.1220(8) 0.9777(7) 0.103(7) Uiso 0.50 1 d PG . .
C155 C 0.7535(9) 0.0971(9) 0.9979(6) 0.101(9) Uiso 0.50 1 d PG . .
C156 C 0.7983(7) 0.0818(9) 0.9679(9) 0.116(11) Uiso 0.50 1 d PG . .
C157 C 0.7859(10) 0.0914(10) 0.9177(9) 0.142(13) Uiso 0.50 1 d PG . .
C158 C 0.7287(12) 0.1164(11) 0.8975(6) 0.139(13) Uiso 0.50 1 d PG . .
C159 C 0.6839(8) 0.1316(9) 0.9275(8) 0.134(13) Uiso 0.50 1 d PG . .
N16 N 0.8265(13) 0.6607(12) 0.4664(14) 0.215(17) Uiso 0.50 1 d PG . .
C160 C 0.8706(19) 0.6307(18) 0.4405(8) 0.157(15) Uiso 0.50 1 d PG . .
C161 C 0.9200(16) 0.5823(18) 0.4658(16) 0.36(5) Uiso 0.50 1 d PG . .
C162 C 0.9253(14) 0.5639(14) 0.5170(16) 0.48(7) Uiso 0.50 1 d PG . .
C163 C 0.8812(19) 0.5939(17) 0.5430(8) 0.162(16) Uiso 0.50 1 d PG . .
C164 C 0.8318(14) 0.6423(16) 0.5177(14) 0.176(17) Uiso 0.50 1 d PG . .
N17 N 0.3726(14) 0.4440(17) 0.3606(19) 0.219(18) Uiso 0.50 1 d PG . .
C165 C 0.419(2) 0.403(2) 0.3952(10) 0.25(3) Uiso 0.50 1 d PG . .
C166 C 0.4733(18) 0.3750(15) 0.3803(17) 0.34(4) Uiso 0.50 1 d PG . .
C167 C 0.4821(14) 0.3888(18) 0.331(2) 0.193(19) Uiso 0.50 1 d PG . .
C168 C 0.436(2) 0.430(2) 0.2961(11) 0.24(3) Uiso 0.50 1 d PG . .
C169 C 0.3815(17) 0.4579(14) 0.3111(16) 0.20(2) Uiso 0.50 1 d PG . .
N18 N 0.771(3) 0.358(3) 0.070(3) 0.22(4) Uiso 0.25 1 d PGD . .
C170 C 0.823(4) 0.340(3) 0.0498(19) 0.19(4) Uiso 0.25 1 d PGD . .
C171 C 0.872(2) 0.335(3) 0.074(3) 0.15(3) Uiso 0.25 1 d PGD . .
C172 C 0.868(3) 0.348(3) 0.119(3) 0.18(3) Uiso 0.25 1 d PGD . .
C173 C 0.816(4) 0.366(4) 0.140(2) 0.39(10) Uiso 0.25 1 d PGD . .
C174 C 0.767(3) 0.371(3) 0.115(3) 0.27(6) Uiso 0.25 1 d PGD . .
N19 N 1.036(2) 0.333(2) -0.1081(13) 0.115(17) Uiso 0.25 1 d PG . .
C175 C 0.9889(16) 0.3520(17) -0.1421(17) 0.29(7) Uiso 0.25 1 d PG . .
C176 C 0.9928(15) 0.3237(18) -0.1780(14) 0.086(16) Uiso 0.25 1 d PG . .
C177 C 1.0442(19) 0.2760(17) -0.1798(13) 0.085(16) Uiso 0.25 1 d PG . .
C178 C 1.0915(15) 0.2567(17) -0.1458(18) 0.17(3) Uiso 0.25 1 d PG . .
C179 C 1.0876(17) 0.285(2) -0.1099(15) 0.14(3) Uiso 0.25 1 d PG . .
N20 N 0.493(2) 0.841(2) 0.4152(12) 0.233(19) Uiso 0.50 1 d PG . .
C180 C 0.5277(13) 0.782(3) 0.4324(17) 0.22(2) Uiso 0.50 1 d PG . .
C181 C 0.506(2) 0.7462(15) 0.461(2) 0.51(7) Uiso 0.50 1 d PG . .
C182 C 0.449(3) 0.770(3) 0.4731(17) 0.51(7) Uiso 0.50 1 d PG . .
C183 C 0.4141(14) 0.829(3) 0.4559(17) 0.21(2) Uiso 0.50 1 d PG . .
C184 C 0.436(2) 0.8644(15) 0.4269(17) 0.32(4) Uiso 0.50 1 d PG . .
N21 N 0.828(5) 0.418(3) 0.452(3) 0.28(5) Uiso 0.25 1 d PGD . .
C185 C 0.875(4) 0.388(4) 0.487(4) 0.32(8) Uiso 0.25 1 d PGD . .
C186 C 0.880(2) 0.340(3) 0.524(3) 0.29(7) Uiso 0.25 1 d PGD . .
C187 C 0.837(3) 0.321(2) 0.5252(18) 0.089(16) Uiso 0.25 1 d PGD . .
C188 C 0.790(2) 0.352(3) 0.490(3) 0.23(5) Uiso 0.25 1 d PGD . .
C189 C 0.785(4) 0.400(3) 0.453(2) 0.39(10) Uiso 0.25 1 d PGD . .
N22 N 1.031(3) 0.359(2) 0.3045(19) 0.18(3) Uiso 0.25 1 d PGD . .
C190 C 1.0655(19) 0.382(2) 0.3186(19) 0.13(2) Uiso 0.25 1 d PGD . .
C191 C 1.045(2) 0.418(2) 0.3490(18) 0.091(17) Uiso 0.25 1 d PGD . .
C192 C 0.991(3) 0.432(3) 0.365(3) 0.59(18) Uiso 0.25 1 d PGD . .
C193 C 0.956(2) 0.410(4) 0.351(3) 0.41(11) Uiso 0.25 1 d PGD . .
C194 C 0.977(3) 0.373(3) 0.321(3) 0.20(4) Uiso 0.25 1 d PGD . .
O1S O 1.1927 -0.2154 0.6898 0.606 Uiso 1 1 d D . .
C1S C 1.2350 -0.2333 0.7197 0.606 Uiso 1 1 d D . .
N1S N 1.2800 -0.2868 0.7242 0.606 Uiso 1 1 d D . .
C2S C 1.2879 -0.3295 0.6968 0.606 Uiso 1 1 d D . .
C3S C 1.3288 -0.3050 0.7610 0.606 Uiso 1 1 d D . .
O2S O 0.688(2) 0.561(2) 0.3423(15) 0.606(8) Uiso 1 1 d D . .
C4S C 0.6903(19) 0.546(2) 0.3045(17) 0.606(8) Uiso 1 1 d D . .
N2S N 0.7217(16) 0.5603(17) 0.2670(16) 0.606(8) Uiso 1 1 d D . .
C5S C 0.747(3) 0.592(3) 0.286(3) 0.606(8) Uiso 1 1 d D . .
C6S C 0.740(3) 0.544(3) 0.221(2) 0.606(8) Uiso 1 1 d D . .
O4S O 0.9126(19) 0.0353(19) 0.5250(18) 0.606(8) Uiso 1 1 d D . .
C10S C 0.9105(17) 0.0190(18) 0.4883(15) 0.606(8) Uiso 1 1 d D . .
N4S N 0.8815(17) -0.0141(16) 0.491(2) 0.606(8) Uiso 1 1 d D . .
C11S C 0.852(3) -0.029(3) 0.532(2) 0.606(8) Uiso 1 1 d D . .
C12S C 0.884(3) -0.023(3) 0.442(2) 0.606(8) Uiso 1 1 d D . .
O5S O 0.7192(19) -0.1227(19) 0.4442(18) 0.606(8) Uiso 1 1 d D . .
C13S C 0.7145(18) -0.0735(19) 0.4363(16) 0.606(8) Uiso 1 1 d D . .
N5S N 0.6934(15) -0.040(2) 0.4695(19) 0.606(8) Uiso 1 1 d D . .
C14S C 0.672(3) -0.057(3) 0.517(2) 0.606(8) Uiso 1 1 d D . .
C15S C 0.689(3) 0.018(2) 0.457(2) 0.606(8) Uiso 1 1 d D . .
O6S O 0.816(2) -0.072(2) 0.0599(18) 0.606(8) Uiso 1 1 d D . .
C16S C 0.8353(16) -0.0846(15) 0.1032(17) 0.606(8) Uiso 1 1 d D . .
N6S N 0.8827(18) -0.0772(19) 0.1141(18) 0.606(8) Uiso 1 1 d D . .
C17S C 0.839(2) -0.095(3) 0.127(3) 0.606(8) Uiso 1 1 d D . .
C18S C 0.912(3) -0.058(3) 0.077(3) 0.606(8) Uiso 1 1 d D . .
O7S O 0.867(2) -0.0664(19) 0.8801(17) 0.606(8) Uiso 1 1 d D . .
C19S C 0.8605(17) -0.0344(19) 0.8379(16) 0.606(8) Uiso 1 1 d D . .
N7S N 0.804(2) 0.0092(18) 0.8230(17) 0.606(8) Uiso 1 1 d D . .
C20S C 0.767(2) 0.008(3) 0.864(3) 0.606(8) Uiso 1 1 d D . .
C21S C 0.865(2) -0.023(3) 0.823(3) 0.606(8) Uiso 1 1 d D . .
O8S O 0.4952(8) 0.0928(8) 0.4020(7) 0.229(2) Uiso 1 1 d D . .
C22S C 0.5042(12) 0.0520(10) 0.3816(8) 0.229(2) Uiso 1 1 d D . .
N8S N 0.5067(11) 0.0122(10) 0.3568(8) 0.229(2) Uiso 1 1 d D . .
C23S C 0.4600(11) -0.0016(13) 0.3431(10) 0.229(2) Uiso 1 1 d D . .
C24S C 0.5629(11) -0.0366(13) 0.3803(11) 0.229(2) Uiso 1 1 d D . .
O9S O 1.1053(19) 0.5074(18) -0.0423(18) 0.601(10) Uiso 1 1 d D . .
C25S C 1.0657(18) 0.5565(19) -0.0502(16) 0.601(10) Uiso 1 1 d D . .
N9S N 1.0339(17) 0.5786(19) -0.0147(15) 0.601(10) Uiso 1 1 d D . .
C26S C 1.049(3) 0.543(3) 0.0367(18) 0.601(10) Uiso 1 1 d D . .
C27S C 0.989(2) 0.639(2) -0.028(2) 0.601(10) Uiso 1 1 d D . .
O10S O 0.5009(18) 0.418(2) 0.5356(15) 0.601(10) Uiso 1 1 d D . .
C28S C 0.554(2) 0.3856(19) 0.5404(19) 0.601(10) Uiso 1 1 d D . .
N10S N 0.590(2) 0.407(2) 0.5522(12) 0.601(10) Uiso 1 1 d D . .
C29S C 0.546(3) 0.465(3) 0.553(3) 0.601(10) Uiso 1 1 d D . .
C30S C 0.6498(19) 0.395(3) 0.567(2) 0.601(10) Uiso 1 1 d D . .
O12S O 0.699(2) 0.4935(19) 0.8526(16) 0.601(10) Uiso 1 1 d D . .
C34S C 0.6791(19) 0.4964(19) 0.8127(16) 0.601(10) Uiso 1 1 d D . .
N12S N 0.6193(18) 0.5193(15) 0.8044(19) 0.601(10) Uiso 1 1 d D . .
C35S C 0.589(3) 0.532(3) 0.7562(19) 0.601(10) Uiso 1 1 d D . .
C36S C 0.587(3) 0.539(3) 0.845(2) 0.601(10) Uiso 1 1 d D . .
N1M N 0.4132(11) -0.0374(10) 0.1826(9) 0.229(2) Uiso 1 1 d . . .
C1M C 0.3603(14) -0.0409(13) 0.1606(11) 0.229(2) Uiso 1 1 d . . .
C2M C 0.4093(13) -0.0224(13) 0.2303(12) 0.229(2) Uiso 1 1 d . . .
N2M N 0.6045(11) 0.1628(12) 1.0273(9) 0.229(2) Uiso 1 1 d . . .
C3M C 0.5743(13) 0.1249(13) 1.0372(11) 0.229(2) Uiso 1 1 d . . .
C4M C 0.5705(14) 0.2152(15) 0.9996(11) 0.229(2) Uiso 1 1 d . . .
N3M N 0.6949(11) -0.0557(11) 0.2300(9) 0.229(2) Uiso 1 1 d . . .
N3M' N 0.6268(11) -0.0061(11) 0.1742(12) 0.229(2) Uiso 1 1 d . . .
C5M C 0.6442(15) -0.0331(15) 0.2225(13) 0.229(2) Uiso 1 1 d . . .
C6M C 0.5957(14) 0.0255(14) 0.1668(13) 0.229(2) Uiso 1 1 d . . .
N4M N 0.7343(10) -0.0607(10) -0.0252(9) 0.229(2) Uiso 1 1 d D . .
N4M' N 0.6815(10) -0.0615(10) -0.0280(9) 0.229(2) Uiso 1 1 d D . .
C7M C 0.7409(12) -0.1198(10) -0.0219(11) 0.229(2) Uiso 1 1 d D . .
C8M C 0.6847(13) -0.0112(11) -0.0107(11) 0.229(2) Uiso 1 1 d D . .
N5M N 1.4467(11) 0.1554(12) 0.2110(9) 0.229(2) Uiso 1 1 d . . .
C9M C 1.4020(14) 0.2112(14) 0.1852(11) 0.229(2) Uiso 1 1 d . . .
C10M C 1.4484(13) 0.1025(14) 0.1996(11) 0.229(2) Uiso 1 1 d . . .
N6M N 1.0374(10) 0.0198(10) 0.8216(9) 0.229(2) Uiso 1 1 d D . .
C11M C 0.9618(13) 0.0772(13) 0.8671(11) 0.229(2) Uiso 1 1 d . . .
C12M C 1.0618(13) -0.0331(12) 0.8708(10) 0.229(2) Uiso 1 1 d D . .
N7M N 0.8735(11) 0.2186(10) 0.8387(8) 0.229(2) Uiso 1 1 d D . .
C13M C 0.9072(11) 0.2447(13) 0.8592(11) 0.229(2) Uiso 1 1 d D . .
C14M C 0.8174(11) 0.2384(13) 0.8672(11) 0.229(2) Uiso 1 1 d D . .
N8M N 0.7141(10) 0.7921(11) 0.4884(9) 0.229(2) Uiso 1 1 d D . .
C15M C 0.6700(12) 0.7903(13) 0.5285(10) 0.229(2) Uiso 1 1 d D . .
C16M C 0.6770(13) 0.7906(13) 0.4439(10) 0.229(2) Uiso 1 1 d D . .
O1G O 0.842(3) 0.428(3) -0.103(2) 0.375(11) Uiso 0.50 1 d P . .
O2G O 1.142(3) 0.416(3) 0.654(2) 0.375(11) Uiso 0.50 1 d P . .
O3G O 0.410(3) 0.384(3) 0.137(2) 0.375(11) Uiso 0.50 1 d P . .
O4G O 0.751(3) 0.357(3) 0.047(2) 0.375(11) Uiso 0.50 1 d P . .
O5G O 0.497(3) 0.488(3) -0.031(2) 0.375(11) Uiso 0.50 1 d P . .
O6G O 0.923(3) -0.101(3) 0.628(2) 0.375(11) Uiso 0.50 1 d P . .
O7G O 1.040(3) 0.178(3) 0.007(2) 0.375(11) Uiso 0.50 1 d P . .
O8G O 0.984(3) -0.202(3) 0.649(2) 0.375(11) Uiso 0.50 1 d P . .

loop_
_atom_site_aniso_label
_atom_site_aniso_U_11
_atom_site_aniso_U_22
_atom_site_aniso_U_33
_atom_site_aniso_U_23
_atom_site_aniso_U_13
_atom_site_aniso_U_12
Fe1 0.0289(7) 0.0256(7) 0.0344(7) -0.0106(6) 0.0038(5) -0.0104(6)
Fe2 0.0277(7) 0.0238(7) 0.0328(7) -0.0069(5) 0.0023(5) -0.0103(6)
Fe3 0.0284(7) 0.0313(7) 0.0359(7) -0.0111(6) 0.0012(6) -0.0118(6)
Fe4 0.0392(8) 0.0458(9) 0.0352(8) -0.0063(7) 0.0043(6) -0.0105(7)
Fe5 0.0280(7) 0.0427(8) 0.0495(8) -0.0184(7) 0.0117(6) -0.0127(6)
Fe6 0.0454(9) 0.0423(8) 0.0523(9) -0.0183(7) 0.0021(7) -0.0246(7)
Fe7 0.0379(8) 0.0318(8) 0.0560(9) -0.0166(7) 0.0016(7) -0.0162(6)
Fe8 0.0279(7) 0.0427(9) 0.0543(9) -0.0144(7) 0.0068(6) -0.0065(7)
Fe9 0.0393(8) 0.0483(9) 0.0350(8) -0.0099(7) -0.0013(6) -0.0125(7)
Fe10 0.0294(8) 0.0507(9) 0.0556(9) -0.0241(7) 0.0081(7) -0.0116(7)
Fe11 0.0403(8) 0.0454(9) 0.0389(8) -0.0089(7) 0.0007(6) -0.0110(7)
Fe12 0.0351(8) 0.0341(8) 0.0609(9) -0.0175(7) 0.0026(7) -0.0176(6)
O1 0.036(4) 0.040(4) 0.034(3) -0.002(3) 0.001(3) -0.012(3)
O2 0.026(3) 0.025(3) 0.037(3) -0.011(3) 0.005(3) -0.013(3)
O3 0.027(3) 0.042(4) 0.049(4) -0.016(3) 0.008(3) -0.009(3)
O4 0.031(3) 0.032(3) 0.057(4) -0.018(3) 0.006(3) -0.020(3)
S1 0.0464(18) 0.059(2) 0.077(2) -0.0061(16) -0.0223(16) -0.0107(15)
O5 0.043(4) 0.056(5) 0.059(4) 0.002(4) -0.018(4) -0.010(4)
O6 0.054(4) 0.051(5) 0.051(4) -0.011(4) -0.018(3) -0.007(4)
O7 0.133(9) 0.092(7) 0.120(8) 0.002(6) -0.091(7) -0.026(7)
O8 0.050(5) 0.082(6) 0.142(8) -0.034(6) 0.026(5) -0.023(5)
S2 0.069(2) 0.072(2) 0.071(2) -0.0422(18) 0.0189(17) -0.0255(18)
O9 0.065(5) 0.077(6) 0.063(5) -0.039(4) 0.024(4) -0.026(4)
O10 0.052(5) 0.081(5) 0.055(4) -0.037(4) 0.014(4) -0.020(4)
O11 0.082(7) 0.056(6) 0.159(9) -0.034(6) 0.024(6) -0.022(5)
O12 0.103(8) 0.207(12) 0.086(7) -0.100(8) 0.040(6) -0.065(8)
S3 0.059(2) 0.058(2) 0.071(2) 0.0007(16) 0.0147(16) -0.0203(16)
O13 0.052(4) 0.055(5) 0.052(4) -0.006(4) 0.003(3) -0.024(4)
O14 0.061(5) 0.053(5) 0.052(4) 0.004(4) 0.024(4) -0.012(4)
O15 0.070(6) 0.108(8) 0.144(9) -0.037(7) 0.005(6) -0.051(6)
O16 0.123(9) 0.096(8) 0.100(7) 0.009(6) 0.062(7) -0.029(7)
S4 0.0401(14) 0.0411(15) 0.0495(15) -0.0246(12) 0.0111(12) -0.0198(12)
O17 0.033(3) 0.033(4) 0.052(4) -0.022(3) 0.003(3) -0.012(3)
O18 0.037(4) 0.053(4) 0.075(5) -0.038(4) 0.017(3) -0.023(3)
O19 0.061(5) 0.041(4) 0.115(7) -0.037(4) 0.014(5) -0.021(4)
O20 0.092(6) 0.105(7) 0.047(5) -0.034(4) 0.023(4) -0.062(5)
S5 0.0417(15) 0.0439(15) 0.0459(14) -0.0116(12) 0.0093(11) -0.0258(12)
O21 0.045(4) 0.038(4) 0.039(3) -0.004(3) 0.004(3) -0.027(3)
O22 0.052(4) 0.046(4) 0.043(4) -0.011(3) 0.001(3) -0.029(3)
O23 0.039(4) 0.072(5) 0.084(5) -0.032(4) 0.026(4) -0.023(4)
O24 0.071(5) 0.049(4) 0.066(5) 0.001(4) 0.002(4) -0.042(4)
S6 0.0311(13) 0.0388(14) 0.0345(13) -0.0075(11) -0.0008(10) -0.0122(11)
O25 0.032(3) 0.036(4) 0.034(3) -0.004(3) -0.001(3) -0.008(3)
O26 0.026(3) 0.035(3) 0.030(3) -0.006(3) 0.000(3) -0.006(3)
O27 0.057(5) 0.068(5) 0.060(4) -0.024(4) -0.001(4) -0.036(4)
O28 0.038(4) 0.055(4) 0.042(4) -0.002(3) 0.001(3) -0.002(3)
S7 0.069(2) 0.076(2) 0.075(2) -0.0334(18) 0.0304(17) -0.0453(19)
O29 0.053(4) 0.065(5) 0.061(4) -0.027(4) 0.024(4) -0.036(4)
O30 0.040(4) 0.071(5) 0.081(5) -0.035(4) 0.011(4) -0.028(4)
O31 0.114(8) 0.054(6) 0.105(7) -0.019(5) 0.025(6) -0.030(6)
O32 0.101(7) 0.140(9) 0.110(7) -0.060(7) 0.057(6) -0.094(7)
S8 0.0503(19) 0.079(2) 0.071(2) -0.0149(19) -0.0168(17) -0.0131(17)
O33 0.049(5) 0.063(5) 0.099(6) -0.021(5) -0.014(4) -0.017(4)
O34 0.034(4) 0.065(5) 0.095(6) -0.027(5) -0.011(4) -0.002(4)
O35 0.092(7) 0.105(8) 0.103(8) -0.029(6) -0.012(6) -0.040(6)
O36 0.030(4) 0.104(7) 0.147(9) -0.042(6) -0.015(5) -0.007(5)
S9 0.0526(17) 0.0505(18) 0.0678(19) -0.0305(15) 0.0215(15) -0.0162(14)
O39 0.052(4) 0.043(4) 0.072(5) -0.022(4) 0.016(4) -0.003(4)
O40 0.054(4) 0.052(5) 0.056(4) -0.025(4) 0.025(4) -0.019(4)
O41 0.078(6) 0.070(6) 0.094(6) -0.039(5) 0.045(5) -0.016(5)
O42 0.087(6) 0.082(6) 0.129(8) -0.048(6) 0.002(6) -0.046(5)
S10 0.0576(19) 0.0515(18) 0.077(2) -0.0367(16) 0.0195(15) -0.0238(15)
O43 0.058(5) 0.038(4) 0.071(5) -0.028(4) 0.017(4) -0.024(4)
O44 0.071(5) 0.050(5) 0.062(5) -0.032(4) 0.012(4) -0.026(4)
O45 0.057(5) 0.083(6) 0.119(7) -0.041(6) 0.031(5) -0.022(5)
O46 0.110(7) 0.076(6) 0.095(6) -0.060(5) 0.022(5) -0.046(5)
S11 0.0458(16) 0.0390(15) 0.076(2) -0.0135(14) 0.0117(14) -0.0250(13)
O47 0.045(4) 0.035(4) 0.078(5) -0.020(4) 0.011(4) -0.021(3)
O48 0.042(4) 0.040(4) 0.104(6) -0.016(4) 0.012(4) -0.022(4)
O49 0.093(6) 0.090(6) 0.061(5) -0.023(5) 0.015(5) -0.045(5)
O50 0.055(5) 0.063(5) 0.115(7) -0.021(5) 0.012(5) -0.042(4)
S12 0.056(2) 0.255(6) 0.091(3) -0.100(4) 0.014(2) -0.065(3)
O51 0.049(5) 0.094(6) 0.055(4) -0.019(4) -0.005(4) -0.037(4)
O52 0.047(4) 0.071(5) 0.062(5) -0.019(4) -0.008(4) -0.024(4)
O53 0.263(17) 0.189(13) 0.261(16) -0.165(13) 0.105(14) -0.183(14)
O54 0.062(6) 0.185(11) 0.079(6) -0.026(7) -0.024(5) -0.047(7)
O55 0.048(5) 0.081(6) 0.062(5) -0.023(4) -0.007(4) -0.019(4)
O56 0.048(5) 0.066(5) 0.050(4) -0.021(4) -0.009(4) -0.010(4)
O57 0.047(4) 0.062(5) 0.066(5) -0.033(4) -0.002(4) -0.018(4)
O58 0.051(4) 0.047(4) 0.063(5) -0.020(4) -0.006(4) -0.018(4)
C1 0.051(7) 0.049(7) 0.057(7) -0.020(6) -0.003(6) -0.021(6)
C2 0.058(8) 0.070(8) 0.090(9) -0.054(8) -0.005(7) -0.009(7)
C7 0.082(10) 0.111(12) 0.085(10) -0.057(9) -0.020(8) -0.011(9)
C8 0.063(8) 0.072(8) 0.044(7) -0.021(6) 0.000(6) -0.024(7)
C9 0.064(8) 0.104(11) 0.075(9) -0.060(8) -0.004(7) -0.008(8)
O59 0.046(4) 0.049(5) 0.058(5) 0.008(4) -0.003(4) -0.014(4)
O60 0.047(4) 0.052(4) 0.050(4) -0.006(3) -0.007(4) -0.014(4)
O61 0.034(4) 0.039(4) 0.040(4) 0.001(3) -0.004(3) -0.008(3)
O62 0.049(4) 0.045(4) 0.038(4) 0.002(3) -0.004(3) -0.022(4)
C15 0.039(6) 0.030(5) 0.041(6) -0.002(4) 0.002(5) -0.013(5)
C16 0.043(6) 0.041(6) 0.051(6) 0.008(5) -0.019(5) -0.016(5)
C17 0.102(11) 0.165(16) 0.096(11) 0.087(11) -0.060(9) -0.100(12)
C18 0.093(11) 0.149(14) 0.089(10) 0.074(10) -0.054(9) -0.085(11)
C19 0.062(8) 0.069(8) 0.046(6) 0.021(6) -0.012(6) -0.032(7)
C20 0.091(10) 0.118(12) 0.086(10) 0.052(9) -0.029(8) -0.073(10)
C21 0.050(7) 0.112(11) 0.081(9) 0.045(8) -0.031(7) -0.050(8)
C22 0.056(7) 0.045(6) 0.038(6) -0.014(5) 0.009(5) -0.014(6)
C23 0.042(6) 0.070(8) 0.031(5) 0.009(5) -0.008(5) -0.024(6)
C24 0.088(10) 0.123(13) 0.085(10) 0.062(9) -0.034(8) -0.070(10)
C25 0.087(10) 0.126(13) 0.097(11) 0.064(10) -0.051(9) -0.064(10)
C26 0.057(7) 0.072(8) 0.048(7) 0.022(6) -0.014(6) -0.032(7)
C27 0.089(9) 0.072(9) 0.067(8) 0.025(7) -0.020(7) -0.053(8)
C28 0.091(10) 0.080(9) 0.046(7) 0.020(6) -0.026(7) -0.041(8)
O63 0.059(5) 0.074(6) 0.044(4) -0.017(4) 0.017(4) -0.027(4)
O64 0.060(5) 0.060(5) 0.054(5) -0.013(4) 0.016(4) -0.022(4)
O65 0.059(5) 0.063(5) 0.056(5) -0.028(4) 0.020(4) -0.020(4)
O66 0.064(5) 0.065(5) 0.055(5) -0.027(4) 0.021(4) -0.026(4)
C29 0.034(6) 0.110(12) 0.049(7) -0.022(8) 0.011(5) -0.026(7)
C30 0.065(8) 0.081(9) 0.055(7) -0.032(7) 0.020(6) -0.027(7)
C31 0.179(18) 0.106(13) 0.146(15) -0.076(12) 0.111(14) -0.090(13)
C32 0.190(19) 0.126(15) 0.158(16) -0.085(13) 0.136(16) -0.094(14)
C33 0.081(10) 0.089(10) 0.083(9) -0.027(8) 0.039(8) -0.046(9)
C34 0.152(16) 0.135(15) 0.105(12) -0.080(11) 0.085(11) -0.084(13)
C35 0.158(15) 0.119(13) 0.105(11) -0.066(11) 0.092(11) -0.090(12)
C36 0.041(6) 0.057(7) 0.044(6) -0.019(5) 0.012(5) -0.012(5)
C37 0.062(7) 0.073(8) 0.044(6) -0.026(6) 0.021(6) -0.027(7)
C38 0.130(13) 0.082(10) 0.131(13) -0.056(10) 0.086(11) -0.067(10)
C39 0.147(15) 0.097(11) 0.109(12) -0.060(10) 0.090(11) -0.062(11)
C40 0.086(10) 0.084(10) 0.076(9) -0.034(8) 0.048(7) -0.046(8)
C41 0.165(16) 0.156(15) 0.119(12) -0.089(12) 0.105(12) -0.123(14)
C42 0.125(13) 0.114(12) 0.099(11) -0.072(10) 0.066(10) -0.074(11)
O67 0.047(5) 0.073(5) 0.080(5) -0.021(5) 0.005(4) -0.038(4)
O68 0.040(4) 0.054(5) 0.079(5) -0.009(4) -0.001(4) -0.032(4)
O69 0.037(4) 0.056(5) 0.068(5) -0.001(4) -0.001(4) -0.023(4)
O70 0.042(4) 0.067(5) 0.071(5) -0.015(4) 0.014(4) -0.036(4)
C43 0.041(6) 0.049(7) 0.083(8) -0.028(7) 0.001(6) -0.026(6)
C44 0.055(8) 0.061(8) 0.099(10) -0.009(7) -0.002(7) -0.035(7)
C45 0.067(10) 0.137(15) 0.165(16) 0.085(12) -0.042(10) -0.066(10)
C46 0.055(9) 0.171(18) 0.176(17) 0.085(14) -0.043(10) -0.061(11)
C47 0.076(9) 0.101(11) 0.092(10) 0.019(8) -0.011(8) -0.064(9)
C48 0.087(11) 0.182(18) 0.135(14) 0.077(13) -0.042(11) -0.096(13)
C49 0.068(10) 0.161(16) 0.150(15) 0.063(12) -0.030(10) -0.086(11)
C50 0.030(6) 0.059(7) 0.080(8) -0.031(7) 0.021(6) -0.029(6)
C51 0.027(6) 0.085(9) 0.070(8) -0.003(7) -0.005(6) -0.027(6)
C52 0.059(9) 0.112(12) 0.137(13) 0.047(10) -0.037(9) -0.055(9)
C53 0.094(11) 0.136(14) 0.149(15) 0.053(12) -0.042(11) -0.092(11)
C54 0.055(8) 0.094(10) 0.108(11) 0.022(9) -0.015(8) -0.049(8)
C55 0.079(11) 0.21(2) 0.129(14) 0.054(14) -0.036(10) -0.104(13)
C56 0.083(11) 0.162(16) 0.125(13) 0.025(12) -0.009(10) -0.088(12)
O71 0.030(4) 0.043(4) 0.059(4) -0.028(4) -0.002(3) -0.001(3)
O72 0.029(4) 0.034(4) 0.057(4) -0.018(3) 0.003(3) -0.003(3)
O73 0.037(4) 0.051(4) 0.072(5) -0.023(4) 0.008(4) -0.007(3)
O74 0.038(4) 0.056(5) 0.067(5) -0.031(4) 0.009(4) -0.007(4)
C57 0.030(5) 0.029(5) 0.046(6) -0.009(5) -0.001(5) -0.007(4)
C58 0.035(6) 0.041(6) 0.059(7) -0.022(5) -0.003(5) -0.001(5)
C59 0.045(7) 0.065(8) 0.061(7) -0.028(6) -0.014(6) 0.028(6)
C60 0.068(9) 0.079(9) 0.067(8) -0.035(7) -0.015(7) 0.018(7)
C61 0.034(6) 0.054(7) 0.081(8) -0.037(7) -0.009(6) 0.009(5)
C62 0.041(8) 0.135(13) 0.134(13) -0.095(12) -0.031(8) 0.029(8)
C63 0.058(8) 0.107(11) 0.129(12) -0.091(10) -0.029(8) 0.022(8)
C64 0.030(5) 0.049(6) 0.062(7) -0.016(5) 0.009(5) -0.015(5)
C65 0.030(6) 0.052(7) 0.059(7) -0.029(6) 0.001(5) 0.006(5)
C66 0.067(9) 0.093(11) 0.136(13) -0.085(10) -0.025(9) 0.022(8)
C67 0.071(10) 0.132(14) 0.138(14) -0.097(12) -0.041(9) 0.042(9)
C68 0.046(7) 0.057(8) 0.092(9) -0.038(7) -0.006(7) 0.003(6)
C69 0.069(10) 0.130(14) 0.150(14) -0.110(12) -0.040(10) 0.048(9)
C70 0.071(10) 0.093(11) 0.155(15) -0.075(11) -0.056(10) 0.045(8)
O75 0.046(4) 0.029(4) 0.054(4) -0.015(3) 0.013(3) -0.022(3)
O76 0.042(4) 0.033(4) 0.048(4) -0.016(3) 0.008(3) -0.021(3)
O77 0.081(5) 0.043(4) 0.069(5) -0.026(4) 0.017(4) -0.035(4)
O78 0.077(5) 0.037(4) 0.083(5) -0.023(4) 0.021(4) -0.036(4)
C71 0.050(7) 0.038(6) 0.070(8) -0.026(6) -0.008(6) -0.018(5)
C72 0.084(9) 0.045(7) 0.069(8) -0.024(6) 0.009(7) -0.038(7)
C73 0.148(14) 0.060(9) 0.128(12) -0.049(9) 0.072(11) -0.068(10)
C74 0.178(17) 0.085(11) 0.162(15) -0.084(11) 0.105(14) -0.092(12)
C75 0.115(11) 0.057(8) 0.097(9) -0.045(7) 0.047(8) -0.063(8)
C76 0.171(16) 0.075(10) 0.176(16) -0.086(11) 0.124(14) -0.090(11)
C77 0.145(14) 0.074(10) 0.160(15) -0.082(10) 0.095(12) -0.071(10)
C78 0.045(6) 0.027(5) 0.047(6) -0.009(5) -0.003(5) -0.018(5)
C79 0.083(8) 0.026(5) 0.056(7) -0.015(5) 0.010(6) -0.027(6)
C80 0.106(10) 0.038(6) 0.070(8) -0.025(6) 0.042(7) -0.044(7)
C81 0.129(12) 0.062(8) 0.096(10) -0.034(8) 0.055(9) -0.070(9)
C82 0.112(10) 0.044(7) 0.079(8) -0.032(7) 0.034(8) -0.049(7)
C83 0.186(16) 0.090(10) 0.125(12) -0.089(10) 0.101(12) -0.103(12)
C84 0.175(15) 0.069(9) 0.086(9) -0.044(8) 0.068(10) -0.083(10)
N1 0.060(7) 0.046(6) 0.068(6) -0.014(5) -0.010(5) -0.004(5)
C85 0.094(11) 0.064(9) 0.076(9) -0.013(7) -0.007(8) -0.026(8)
C86 0.17(2) 0.060(11) 0.121(14) -0.008(10) -0.010(14) -0.039(12)
C87 0.15(2) 0.074(13) 0.113(14) -0.035(11) 0.016(14) 0.018(14)
C88 0.116(16) 0.094(16) 0.165(19) -0.020(14) 0.028(14) -0.021(13)
C89 0.079(11) 0.066(10) 0.105(11) -0.035(8) 0.009(9) -0.005(8)
N2 0.061(7) 0.074(7) 0.049(5) -0.013(5) -0.006(5) -0.034(6)
C90 0.068(9) 0.092(10) 0.090(10) -0.029(8) -0.003(7) -0.040(8)
C91 0.098(12) 0.086(12) 0.140(14) -0.027(11) 0.005(10) -0.055(11)
C92 0.149(18) 0.17(2) 0.087(11) -0.025(12) 0.009(12) -0.119(17)
C93 0.155(17) 0.102(13) 0.108(12) -0.038(10) -0.024(12) -0.070(13)
C94 0.081(9) 0.059(8) 0.072(8) -0.014(7) -0.013(7) -0.030(7)
N3 0.045(6) 0.051(6) 0.071(6) -0.005(5) 0.014(5) -0.013(5)
C95 0.070(10) 0.116(14) 0.134(14) -0.044(11) 0.018(9) -0.042(10)
C96 0.069(11) 0.099(13) 0.170(17) -0.039(12) 0.031(11) 0.000(10)
C97 0.043(9) 0.122(16) 0.21(2) -0.020(15) 0.039(11) -0.029(11)
C98 0.049(10) 0.102(13) 0.27(2) -0.012(14) 0.024(12) -0.013(9)
C99 0.064(9) 0.073(9) 0.135(13) 0.003(9) 0.003(9) -0.035(8)
N4 0.074(7) 0.044(6) 0.084(8) -0.011(6) 0.026(6) -0.006(6)
C100 0.164(17) 0.078(11) 0.072(10) 0.008(9) -0.012(11) -0.016(11)
C101 0.23(3) 0.12(2) 0.13(2) 0.041(17) -0.012(19) -0.01(2)
C102 0.30(4) 0.064(16) 0.17(3) -0.015(16) -0.02(3) -0.033(19)
C103 0.20(2) 0.061(12) 0.145(18) -0.015(12) 0.046(17) -0.044(13)
C104 0.110(13) 0.059(10) 0.135(14) -0.020(10) 0.036(11) -0.032(9)
N5 0.047(6) 0.069(7) 0.069(7) -0.040(6) 0.009(5) -0.017(5)
C105 0.073(9) 0.060(9) 0.091(9) -0.046(8) 0.004(7) -0.021(7)
C106 0.093(12) 0.091(12) 0.146(16) -0.072(12) -0.005(11) -0.015(9)
C107 0.091(13) 0.108(15) 0.22(3) -0.109(18) 0.052(15) -0.049(12)
C108 0.091(12) 0.160(18) 0.107(13) -0.091(14) 0.021(10) -0.052(13)
C109 0.081(10) 0.106(11) 0.087(10) -0.054(9) 0.024(8) -0.050(9)
N6 0.047(5) 0.062(6) 0.050(5) -0.019(5) 0.009(4) -0.023(5)
C110 0.065(8) 0.092(10) 0.055(7) -0.021(7) 0.003(6) -0.046(7)
C111 0.123(14) 0.148(16) 0.093(12) -0.030(12) -0.002(10) -0.088(13)
C112 0.168(18) 0.150(18) 0.073(11) -0.009(12) -0.038(11) -0.090(15)
C113 0.171(18) 0.112(14) 0.097(13) 0.000(11) -0.041(12) -0.059(14)
C114 0.109(11) 0.087(10) 0.052(8) -0.001(7) -0.011(7) -0.048(9)
N7 0.043(6) 0.042(6) 0.082(7) -0.012(5) -0.008(5) -0.011(5)
C115 0.050(8) 0.056(8) 0.121(11) -0.023(8) 0.006(8) -0.013(7)
C116 0.063(10) 0.089(13) 0.151(17) -0.021(12) -0.008(11) -0.005(10)
C117 0.066(11) 0.049(10) 0.18(2) -0.018(12) -0.040(13) 0.014(8)
C118 0.135(16) 0.083(12) 0.104(12) -0.001(10) -0.032(12) -0.039(12)
C119 0.078(10) 0.061(9) 0.120(13) -0.023(9) -0.025(10) -0.011(8)
N9 0.080(7) 0.069(7) 0.064(6) -0.015(6) 0.017(6) -0.043(6)
C125 0.120(13) 0.087(11) 0.071(10) 0.002(8) 0.012(9) -0.050(10)
C126 0.16(2) 0.17(2) 0.083(13) -0.005(13) 0.034(13) -0.068(17)
C127 0.23(3) 0.18(3) 0.108(17) 0.037(17) 0.046(19) -0.11(2)
C128 0.117(16) 0.18(2) 0.128(17) -0.014(16) 0.043(14) -0.062(16)
C129 0.093(12) 0.129(14) 0.085(11) -0.009(10) 0.033(9) -0.054(11)
N10 0.043(5) 0.039(5) 0.037(4) -0.015(4) 0.007(4) -0.020(4)
C130 0.052(7) 0.070(8) 0.040(6) -0.027(5) 0.019(5) -0.028(6)
C131 0.050(7) 0.121(12) 0.063(8) -0.043(8) 0.012(6) -0.029(8)
C132 0.083(10) 0.108(11) 0.061(8) -0.054(8) 0.016(8) -0.023(9)
C133 0.060(8) 0.089(9) 0.058(7) -0.041(7) 0.007(6) -0.027(7)
C134 0.044(6) 0.053(7) 0.058(7) -0.025(6) -0.002(5) -0.016(5)
N11 0.041(5) 0.056(6) 0.054(6) -0.020(4) -0.006(4) -0.024(4)
C135 0.080(9) 0.113(11) 0.060(8) -0.024(8) -0.014(7) -0.058(9)
C136 0.129(15) 0.161(17) 0.097(12) -0.044(11) -0.028(11) -0.078(13)
C137 0.049(9) 0.141(15) 0.179(19) -0.066(14) -0.018(11) -0.041(10)
C138 0.056(8) 0.098(11) 0.102(11) -0.027(9) -0.011(8) -0.034(8)
C139 0.042(7) 0.063(8) 0.089(9) -0.017(7) -0.006(6) -0.026(6)
N12 0.039(5) 0.043(5) 0.049(5) -0.013(4) 0.010(4) -0.021(4)
C140 0.044(6) 0.063(7) 0.054(6) -0.004(5) -0.001(5) -0.034(6)
C141 0.051(8) 0.098(10) 0.095(10) -0.018(8) 0.005(7) -0.048(7)
C142 0.060(9) 0.089(10) 0.101(11) -0.019(9) 0.039(8) -0.038(8)
C143 0.067(9) 0.113(11) 0.075(9) -0.041(8) 0.034(7) -0.045(8)
C144 0.042(6) 0.072(8) 0.056(7) -0.015(6) 0.008(5) -0.030(6)

loop_
_geom_bond_atom_site_label_1
_geom_bond_atom_site_label_2
_geom_bond_distance
_geom_bond_site_symmetry_2
_geom_bond_publ_flag
Fe1 O2 1.936(6) . ?
Fe1 O25 1.980(6) . ?
Fe1 O21 2.004(6) . ?
Fe1 O75 2.022(6) . ?
Fe1 O72 2.030(6) . ?
Fe1 N10 2.199(8) . ?
Fe2 O2 1.929(6) . ?
Fe2 O26 1.993(6) . ?
Fe2 O17 2.008(6) . ?
Fe2 O76 2.010(6) . ?
Fe2 O61 2.025(6) . ?
Fe2 N12 2.211(8) . ?
Fe3 O2 1.914(6) . ?
Fe3 O22 1.975(7) . ?
Fe3 O18 1.982(7) . ?
Fe3 O71 2.005(6) . ?
Fe3 O62 2.022(7) . ?
Fe3 N11 2.243(8) . ?
Fe4 O1 1.928(6) . ?
Fe4 O9 1.982(8) . ?
Fe4 O14 1.995(7) . ?
Fe4 O59 2.021(7) . ?
Fe4 O55 2.029(8) . ?
Fe4 N3 2.229(10) . ?
Fe5 O3 1.920(7) . ?
Fe5 O29 1.970(7) . ?
Fe5 O40 1.973(7) . ?
Fe5 O74 2.027(7) . ?
Fe5 O70 2.036(7) . ?
Fe5 N6 2.205(9) . ?
Fe6 O4 1.921(7) . ?
Fe6 O51 1.986(7) . ?
Fe6 O44 2.001(7) . ?
Fe6 O67 2.015(8) . ?
Fe6 O77 2.017(7) . ?
Fe6 N9 2.219(10) . ?
Fe7 O4 1.921(6) . ?
Fe7 O48 1.990(7) . ?
Fe7 O52 1.987(7) . ?
Fe7 O57 2.011(7) . ?
Fe7 O78 2.014(7) . ?
Fe7 N8 2.118(8) . ?
Fe8 O3 1.926(7) . ?
Fe8 O39 1.971(7) . ?
Fe8 O34 1.981(8) . ?
Fe8 O69 2.009(7) . ?
Fe8 O65 2.012(8) . ?
Fe8 N4 2.245(11) . ?
Fe9 O1 1.921(7) . ?
Fe9 O10 1.991(7) . ?
Fe9 O6 2.000(7) . ?
Fe9 O60 2.022(7) . ?
Fe9 O63 2.042(7) . ?
Fe9 N2 2.219(10) . ?
Fe10 O3 1.921(7) . ?
Fe10 O33 1.980(8) . ?
Fe10 O30 1.987(8) . ?
Fe10 O73 2.022(7) . ?
Fe10 O66 2.030(8) . ?
Fe10 N5 2.213(10) . ?
Fe11 O1 1.919(7) . ?
Fe11 O13 1.963(7) . ?
Fe11 O5 1.979(7) . ?
Fe11 O56 2.024(7) . ?
Fe11 O64 2.039(8) . ?
Fe11 N1 2.211(10) . ?
Fe12 O4 1.919(6) . ?
Fe12 O47 1.985(7) . ?
Fe12 O43 1.997(7) . ?
Fe12 O68 2.018(7) . ?
Fe12 O58 2.028(7) . ?
Fe12 N7 2.196(10) . ?
S1 O7 1.448(10) . ?
S1 O8 1.451(10) . ?
S1 O6 1.481(8) . ?
S1 O5 1.494(8) . ?
S2 O11 1.408(10) . ?
S2 O12 1.412(9) . ?
S2 O9 1.496(9) . ?
S2 O10 1.497(8) . ?
S3 O16 1.414(10) . ?
S3 O15 1.455(10) . ?
S3 O14 1.487(8) . ?
S3 O13 1.504(8) . ?
S4 O20 1.419(8) . ?
S4 O19 1.454(8) . ?
S4 O18 1.499(7) . ?
S4 O17 1.501(6) . ?
S5 O23 1.441(8) . ?
S5 O24 1.467(7) . ?
S5 O21 1.499(7) . ?
S5 O22 1.507(7) . ?
S6 O28 1.427(7) . ?
S6 O27 1.443(8) . ?
S6 O25 1.501(7) . ?
S6 O26 1.510(6) . ?
S7 O32 1.414(9) . ?
S7 O31 1.449(10) . ?
S7 O30 1.494(8) . ?
S7 O29 1.497(8) . ?
S8 O35 1.344(11) . ?
S8 O33 1.459(9) . ?
S8 O36 1.473(9) . ?
S8 O34 1.500(9) . ?
S9 O41 1.441(8) . ?
S9 O42 1.443(9) . ?
S9 O40 1.493(8) . ?
S9 O39 1.506(8) . ?
S10 O45 1.419(9) . ?
S10 O46 1.453(8) . ?
S10 O43 1.496(8) . ?
S10 O44 1.503(8) . ?
S11 O49 1.430(9) . ?
S11 O50 1.452(8) . ?
S11 O48 1.507(8) . ?
S11 O47 1.516(7) . ?
S12 O54 1.360(10) . ?
S12 O52 1.439(8) . ?
S12 O51 1.495(8) . ?
S12 O53 1.635(14) . ?
O55 C8 1.289(14) . ?
O56 C8 1.229(14) . ?
O57 C1 1.256(13) . ?
O58 C1 1.261(13) . ?
C1 C2 1.476(16) . ?
C2 C7 1.356(17) . ?
C2 C3 1.38(2) . ?
C2 C3' 1.40(3) . ?
C3 C3' 0.76(3) . ?
C3 C4 1.39(3) . ?
C3 C4' 1.63(4) . ?
C3' C4' 1.39(4) . ?
C3' C4 1.54(4) . ?
C4 C4' 0.78(4) . ?
C4 C5 1.39(4) . ?
C4 C5' 1.57(4) . ?
C4' C5' 1.33(4) . ?
C4' C5 1.50(5) . ?
C5 C5' 0.66(4) . ?
C5 C6 1.39(4) . ?
C5 C6' 1.45(5) . ?
C5 C12 1.46(4) . ?
C5 C12' 1.72(4) . ?
C5' C6' 1.29(4) . ?
C5' C12' 1.50(4) . ?
C5' C12 1.51(4) . ?
C5' C6 1.53(4) . ?
C6 C6' 0.65(4) . ?
C6 C7 1.43(3) . ?
C6' C7 1.53(4) . ?
C8 C9 1.485(16) . ?
C9 C14 1.37(3) . ?
C9 C10 1.39(3) . ?
C9 C10' 1.39(3) . ?
C9 C14' 1.43(4) . ?
C10 C10' 0.89(3) . ?
C10 C11 1.42(4) . ?
C10 C11' 1.65(4) . ?
C10' C11' 1.38(3) . ?
C10' C11 1.72(4) . ?
C11 C11' 0.99(3) . ?
C11 C12 1.35(4) . ?
C11 C12' 1.62(5) . ?
C11' C12' 1.36(4) . ?
C11' C12 1.53(4) . ?
C12 C12' 0.66(4) . ?
C12 C13 1.36(4) . ?
C12 C13' 1.48(4) . ?
C12' C13' 1.22(4) . ?
C12' C13 1.49(5) . ?
C13 C13' 0.83(4) . ?
C13 C14 1.55(5) . ?
C13 C14' 1.71(5) . ?
C13' C14' 1.38(4) . ?
C13' C14 1.64(4) . ?
C14 C14' 0.80(4) . ?
O59 C22 1.272(13) . ?
O60 C22 1.276(13) . ?
O61 C15 1.251(11) . ?
O62 C15 1.248(11) . ?
C15 C16 1.493(14) . ?
C16 C21 1.346(15) . ?
C16 C17 1.357(16) . ?
C17 C18 1.370(17) . ?
C17 H17A 0.9300 . ?
C18 C19 1.369(17) . ?
C18 H18A 0.9300 . ?
C19 C20 1.379(17) . ?
C19 C26 1.474(15) . ?
C20 C21 1.354(16) . ?
C20 H20A 0.9300 . ?
C21 H21A 0.9300 . ?
C22 C23 1.476(15) . ?
C23 C24 1.336(16) . ?
C23 C28 1.372(16) . ?
C24 C25 1.396(17) . ?
C24 H24A 0.9300 . ?
C25 C26 1.374(18) . ?
C25 H25A 0.9300 . ?
C26 C27 1.409(16) . ?
C27 C28 1.411(16) . ?
C27 H27A 0.9300 . ?
C28 H28A 0.9300 . ?
O63 C36 1.269(13) . ?
O64 C36 1.232(13) . ?
O65 C29 1.257(16) . ?
O66 C29 1.269(16) . ?
C29 C30 1.502(16) . ?
C30 C31 1.331(19) . ?
C30 C35 1.342(18) . ?
C31 C32 1.39(2) . ?
C31 H31A 0.9300 . ?
C32 C33 1.37(2) . ?
C32 H32A 0.9300 . ?
C33 C34 1.38(2) . ?
C33 C40 1.488(17) . ?
C34 C35 1.396(18) . ?
C34 H34A 0.9300 . ?
C35 H35A 0.9300 . ?
C36 C37 1.482(15) . ?
C37 C42 1.371(18) . ?
C37 C38 1.376(17) . ?
C38 C39 1.384(18) . ?
C38 H38A 0.9300 . ?
C39 C40 1.372(19) . ?
C39 H39A 0.9300 . ?
C40 C41 1.384(19) . ?
C41 C42 1.372(18) . ?
C41 H41A 0.9300 . ?
C42 H42A 0.9300 . ?
O67 C43 1.273(14) . ?
O68 C43 1.239(14) . ?
O69 C50 1.247(14) . ?
O70 C50 1.231(13) . ?
C43 C44 1.473(16) . ?
C44 C45 1.345(18) . ?
C44 C49 1.347(18) . ?
C45 C46 1.400(19) . ?
C45 H45A 0.9300 . ?
C46 C47 1.333(19) . ?
C46 H46A 0.9300 . ?
C47 C48 1.342(19) . ?
C47 C54 1.463(17) . ?
C48 C49 1.421(19) . ?
C48 H48A 0.9300 . ?
C49 H49A 0.9300 . ?
C50 C51 1.527(15) . ?
C51 C56 1.301(19) . ?
C51 C52 1.320(17) . ?
C52 C53 1.395(18) . ?
C52 H52A 0.9300 . ?
C53 C54 1.327(19) . ?
C53 H53A 0.9300 . ?
C54 C55 1.341(19) . ?
C55 C56 1.385(19) . ?
C55 H55A 0.9300 . ?
C56 H56A 0.9300 . ?
O71 C57 1.252(11) . ?
O72 C57 1.259(11) . ?
O73 C64 1.267(13) . ?
O74 C64 1.252(13) . ?
C57 C58 1.502(14) . ?
C58 C59 1.324(15) . ?
C58 C63 1.360(16) . ?
C59 C60 1.430(16) . ?
C59 H59A 0.9300 . ?
C60 C61 1.358(16) . ?
C60 H60A 0.9300 . ?
C61 C62 1.359(16) . ?
C61 C68 1.473(15) . ?
C62 C63 1.388(17) . ?
C62 H62A 0.9300 . ?
C63 H63A 0.9300 . ?
C64 C65 1.498(14) . ?
C65 C70 1.330(17) . ?
C65 C66 1.331(16) . ?
C66 C67 1.397(18) . ?
C66 H66A 0.9300 . ?
C67 C68 1.395(18) . ?
C67 H67A 0.9300 . ?
C68 C69 1.352(18) . ?
C69 C70 1.412(18) . ?
C69 H69A 0.9300 . ?
C70 H70A 0.9300 . ?
O75 C78 1.239(11) . ?
O76 C78 1.273(11) . ?
O77 C71 1.270(13) . ?
O78 C71 1.240(13) . ?
C71 C72 1.491(15) . ?
C72 C73 1.348(17) . ?
C72 C77 1.356(17) . ?
C73 C74 1.411(18) . ?
C73 H73A 0.9300 . ?
C74 C75 1.382(18) . ?
C74 H74A 0.9300 . ?
C75 C76 1.312(17) . ?
C75 C82 1.513(15) . ?
C76 C77 1.364(17) . ?
C76 H76A 0.9300 . ?
C77 H77A 0.9300 . ?
C78 C79 1.496(13) . ?
C79 C84 1.397(16) . ?
C79 C80 1.387(15) . ?
C80 C81 1.371(15) . ?
C80 H80A 0.9300 . ?
C81 C82 1.352(16) . ?
C81 H81A 0.9300 . ?
C82 C83 1.366(17) . ?
C83 C84 1.381(17) . ?
C83 H83A 0.9300 . ?
C84 H84A 0.9300 . ?
N1 C89 1.291(17) . ?
N1 C85 1.329(17) . ?
C85 C86 1.40(2) . ?
C85 H85A 0.9300 . ?
C86 C87 1.30(3) . ?
C86 H86A 0.9300 . ?
C87 C88 1.38(3) . ?
C87 H87A 0.9300 . ?
C88 C89 1.34(2) . ?
C88 H88A 0.9300 . ?
C89 H89A 0.9300 . ?
N2 C94 1.346(15) . ?
N2 C90 1.354(16) . ?
C90 C91 1.387(19) . ?
C90 H90A 0.9300 . ?
C91 C92 1.35(2) . ?
C91 H91A 0.9300 . ?
C92 C93 1.49(2) . ?
C92 H92A 0.9300 . ?
C93 C94 1.39(2) . ?
C93 H93A 0.9300 . ?
C94 H94A 0.9300 . ?
N3 C99 1.258(16) . ?
N3 C95 1.332(18) . ?
C95 C96 1.41(2) . ?
C95 H95A 0.9300 . ?
C96 C97 1.38(2) . ?
C96 H96A 0.9300 . ?
C97 C98 1.29(2) . ?
C97 H97A 0.9300 . ?
C98 C99 1.41(2) . ?
C98 H98A 0.9300 . ?
C99 H99A 0.9300 . ?
N4 C100 1.316(18) . ?
N4 C104 1.342(19) . ?
C100 C101 1.56(3) . ?
C100 H10A 0.9300 . ?
C101 C102 1.24(4) . ?
C101 H10B 0.9300 . ?
C102 C103 1.29(3) . ?
C102 H10C 0.9300 . ?
C103 C104 1.41(2) . ?
C103 H10D 0.9300 . ?
C104 H10E 0.9300 . ?
N5 C109 1.301(16) . ?
N5 C105 1.340(16) . ?
C105 C106 1.349(19) . ?
C105 H10F 0.9300 . ?
C106 C107 1.35(3) . ?
C106 H10G 0.9300 . ?
C107 C108 1.36(3) . ?
C107 H10H 0.9300 . ?
C108 C109 1.44(2) . ?
C108 H10I 0.9300 . ?
C109 H10J 0.9300 . ?
N6 C110 1.303(14) . ?
N6 C114 1.328(15) . ?
C110 C111 1.382(19) . ?
C110 H11A 0.9300 . ?
C111 C112 1.42(2) . ?
C111 H11B 0.9300 . ?
C112 C113 1.29(2) . ?
C112 H11C 0.9300 . ?
C113 C114 1.45(2) . ?
C113 H11D 0.9300 . ?
C114 H11E 0.9300 . ?
N7 C119 1.305(18) . ?
N7 C115 1.318(16) . ?
C115 C116 1.37(2) . ?
C115 H11F 0.9300 . ?
C116 C117 1.29(2) . ?
C116 H11G 0.9300 . ?
C117 C118 1.39(2) . ?
C117 H11H 0.9300 . ?
C118 C119 1.47(2) . ?
C118 H11I 0.9300 . ?
C119 H11J 0.9300 . ?
N8 C124 1.3278 . ?
N8 C120 1.3979 . ?
C120 C121 1.3759 . ?
C120 H120 0.9300 . ?
C121 C122 1.7002 . ?
C121 H121 0.9300 . ?
C122 C123 1.1581 . ?
C122 H122 0.9300 . ?
C123 C124 1.5157 . ?
C123 H123 0.9300 . ?
C124 H124 0.9300 . ?
N9 C129 1.310(18) . ?
N9 C125 1.319(18) . ?
C125 C126 1.36(2) . ?
C125 H12A 0.9300 . ?
C126 C127 1.38(3) . ?
C126 H12B 0.9300 . ?
C127 C128 1.36(3) . ?
C127 H12C 0.9300 . ?
C128 C129 1.40(2) . ?
C128 H12D 0.9300 . ?
C129 H12E 0.9300 . ?
N10 C134 1.316(12) . ?
N10 C130 1.338(13) . ?
C130 C131 1.377(15) . ?
C130 H13A 0.9300 . ?
C131 C132 1.370(18) . ?
C131 H13B 0.9300 . ?
C132 C133 1.366(18) . ?
C132 H13C 0.9300 . ?
C133 C134 1.390(15) . ?
C133 H13D 0.9300 . ?
C134 H13E 0.9300 . ?
N11 C135 1.288(14) . ?
N11 C139 1.322(14) . ?
C135 C136 1.428(19) . ?
C135 H13F 0.9300 . ?
C136 C137 1.39(2) . ?
C136 H13G 0.9300 . ?
C137 C138 1.33(2) . ?
C137 H13H 0.9300 . ?
C138 C139 1.370(17) . ?
C138 H13I 0.9300 . ?
C139 H13J 0.9300 . ?
N12 C140 1.338(12) . ?
N12 C144 1.345(13) . ?
C140 C141 1.398(16) . ?
C140 H14A 0.9300 . ?
C141 C142 1.384(19) . ?
C141 H14B 0.9300 . ?
C142 C143 1.383(19) . ?
C142 H14C 0.9300 . ?
C143 C144 1.393(16) . ?
C143 H14D 0.9300 . ?
C144 H14E 0.9300 . ?
N13A C14A 1.3900 . ?
N13A C19A 1.3900 . ?
C14A C15A 1.3900 . ?
C15A C17A 1.3900 . ?
C17A C18A 1.3900 . ?
C18A C19A 1.3900 . ?
N14 C150 1.3900 . ?
N14 C154 1.3900 . ?
C150 C151 1.3900 . ?
C151 C152 1.3900 . ?
C152 C153 1.3900 . ?
C153 C154 1.3900 . ?
N15 C155 1.3900 . ?
N15 C159 1.3900 . ?
C155 C156 1.3900 . ?
C156 C157 1.3900 . ?
C157 C158 1.3900 . ?
C158 C159 1.3900 . ?
N16 C160 1.3900 . ?
N16 C164 1.3900 . ?
C160 C161 1.3900 . ?
C161 C162 1.3900 . ?
C162 C163 1.3900 . ?
C163 C164 1.3900 . ?
N17 C165 1.3900 . ?
N17 C169 1.3900 . ?
C165 C166 1.3900 . ?
C166 C167 1.3900 . ?
C167 C168 1.3900 . ?
C168 C169 1.3900 . ?
C168 C35S 1.53(6) 2_666 ?
C169 C35S 2.02(6) 2_666 ?
N18 O4G 0.86(8) . ?
N18 C170 1.3900 . ?
N18 C174 1.3900 . ?
C170 C171 1.3900 . ?
C170 O4G 1.72(18) . ?
C171 C172 1.3900 . ?
C172 C173 1.3900 . ?
C173 C174 1.3900 . ?
C174 O4G 2.14(19) . ?
N19 C175 1.3900 . ?
N19 C179 1.3900 . ?
C175 C176 1.3900 . ?
C176 C177 1.3900 . ?
C177 C178 1.3900 . ?
C178 C179 1.3900 . ?
N20 C180 1.3900 . ?
N20 C184 1.3900 . ?
C180 C181 1.3900 . ?
C181 C182 1.3900 . ?
C182 C183 1.3900 . ?
C183 C184 1.3900 . ?
N21 C185 1.3900 . ?
N21 C189 1.3900 . ?
C185 C186 1.3900 . ?
C186 C187 1.3900 . ?
C187 C188 1.3900 . ?
C188 C189 1.3900 . ?
N22 C190 1.3900 . ?
N22 C194 1.3900 . ?
C190 C191 1.3900 . ?
C191 C192 1.3900 . ?
C192 C193 1.3900 . ?
C193 C194 1.3900 . ?
O1S C1S 1.2284 . ?
C1S N1S 1.3683 . ?
N1S C3S 1.4734 . ?
N1S C2S 1.4814 . ?
O2S C4S 1.23(2) . ?
C4S N2S 1.40(2) . ?
N2S C5S 1.46(2) . ?
N2S C6S 1.47(2) . ?
O4S C10S 1.23(2) . ?
C10S N4S 1.38(2) . ?
N4S C12S 1.45(2) . ?
N4S C11S 1.45(2) . ?
O5S C13S 1.23(2) . ?
C13S N5S 1.39(2) . ?
N5S C15S 1.47(2) . ?
N5S C14S 1.48(2) . ?
O6S C16S 1.24(2) . ?
O6S C17S 1.84(10) . ?
C16S C17S 0.64(10) . ?
C16S N6S 1.38(2) . ?
N6S C18S 1.41(2) . ?
N6S C17S 1.42(2) . ?
O7S C19S 1.24(2) . ?
O7S C21S 1.70(9) . ?
C19S N7S 1.40(2) . ?
N7S C21S 1.44(2) . ?
N7S C20S 1.49(2) . ?
O8S C22S 1.296(16) . ?
C22S N8S 1.397(16) . ?
N8S C24S 1.478(17) . ?
N8S C23S 1.494(17) . ?
O9S C25S 1.22(2) . ?
C25S N9S 1.37(2) . ?
N9S C26S 1.47(2) . ?
N9S C27S 1.465(19) . ?
O10S C28S 1.24(2) . ?
C28S N10S 1.38(2) . ?
N10S C30S 1.47(2) . ?
N10S C29S 1.48(2) . ?
O12S C34S 1.23(2) . ?
C34S N12S 1.39(2) . ?
N12S C35S 1.47(2) . ?
N12S C36S 1.47(2) . ?
C35S C168 1.5(3) 2_666 ?
C35S C169 2.0(3) 2_666 ?
N1M C2M 1.49(3) . ?
N1M C1M 1.57(3) . ?
N2M C4M 1.32(3) . ?
N2M C3M 1.51(3) . ?
N3M C5M 1.17(4) . ?
N3M' C6M 0.85(4) . ?
N3M' C5M 1.35(4) . ?
C5M C6M 1.90(5) . ?
N4M N4M' 1.38(3) . ?
N4M C7M 1.496(18) . ?
N4M C8M 1.524(18) . ?
N4M' C8M 1.584(18) . ?
N4M' C7M 1.607(18) . ?
N5M C9M 1.44(3) . ?
N5M C10M 1.52(3) . ?
N6M C12M 1.607(18) . ?
N7M C13M 1.535(17) . ?
N7M C14M 1.586(17) . ?
N8M C15M 1.594(18) . ?
N8M C16M 1.617(18) . ?
